data_1577301
loop_
_publ_author_name
'Soldner, Simon'
'\"O\,cal, \"Omer E'
'Shoyama, Kazutaka'
'Horneber, Dominik'
'D\"ureth, Johannes'
'H\"ofling, Sven'
'Klembt, Sebastian'
'Stolte, Matthias'
'W\"urthner, Frank'

_publ_section_title
;
 Colour by Design: Tuning the Solid-State Emission of Coronene Bisimide by
 Tailored Matrices
;
_journal_name_full 'Chemical Science'
_journal_paper_doi 10.1039/D6SC02467J
_journal_year 2026
_chemical_formula_moiety 'C100 H106 N2 O4, 3.191(C O)'
_chemical_formula_sum 'C103.19 H106 N2 O7.19'
_chemical_formula_weight 1489.25
_space_group_crystal_system triclinic
_space_group_IT_number 2
_space_group_name_Hall '-P 1'
_space_group_name_H-M_alt 'P -1'
_atom_sites_solution_hydrogens geom
_atom_sites_solution_primary dual
_atom_sites_solution_secondary difmap
_audit_creation_method SHELXL-2019/3
_audit_update_record
;
2026-03-23 deposited with the CCDC.	2026-05-28 downloaded from the CCDC.
;
_cell_angle_alpha 78.600(12)
_cell_angle_beta 89.465(19)
_cell_angle_gamma 88.533(18)
_cell_formula_units_Z 2
_cell_length_a 6.824(4)
_cell_length_b 17.592(6)
_cell_length_c 35.792(3)
_cell_measurement_reflns_used 3783
_cell_measurement_temperature 100(2)
_cell_measurement_theta_max 8.313
_cell_measurement_theta_min 0.506
_cell_volume 4211(3)
_computing_cell_refinement 'XDS (Kabsch, 2010)'
_computing_data_collection 'costum designed PXII GUI'
_computing_data_reduction 'XDS (Kabsch, 2010)'
_computing_structure_refinement 'SHELXL-2019/2 (Sheldrick, 2019)'
_computing_structure_solution 'SHELXT 2018/2 (Sheldrick, 2018)'
_diffrn_ambient_temperature 100(2)
_diffrn_measured_fraction_theta_full 0.972
_diffrn_measured_fraction_theta_max 0.727
_diffrn_measurement_device_type
;
Eiger2 X 16M, High Precision 1-Axis Goniostat with Staeubli sample changing
robot
;
_diffrn_measurement_method '180\deg \p scan'
_diffrn_radiation_type synchrotron
_diffrn_radiation_wavelength 0.61991
_diffrn_reflns_av_R_equivalents 0.2002
_diffrn_reflns_av_unetI/netI 0.1342
_diffrn_reflns_Laue_measured_fraction_full 0.972
_diffrn_reflns_Laue_measured_fraction_max 0.727
_diffrn_reflns_limit_h_max 8
_diffrn_reflns_limit_h_min -8
_diffrn_reflns_limit_k_max 22
_diffrn_reflns_limit_k_min -22
_diffrn_reflns_limit_l_max 48
_diffrn_reflns_limit_l_min -48
_diffrn_reflns_number 23001
_diffrn_reflns_point_group_measured_fraction_full 0.972
_diffrn_reflns_point_group_measured_fraction_max 0.727
_diffrn_reflns_theta_full 21.836
_diffrn_reflns_theta_max 28.313
_diffrn_reflns_theta_min 0.506
_diffrn_source 'P11@PETRA III, DESY, Hamburg, Germany'
_exptl_absorpt_coefficient_mu 0.055
_exptl_absorpt_correction_type none
_exptl_crystal_colour yellow
_exptl_crystal_density_diffrn 1.175
_exptl_crystal_description needle
_exptl_crystal_F_000 1593.3
_exptl_crystal_size_max 0.050
_exptl_crystal_size_mid 0.020
_exptl_crystal_size_min 0.010
_refine_diff_density_max 0.344
_refine_diff_density_min -0.421
_refine_diff_density_rms 0.080
_refine_ls_extinction_method none
_refine_ls_goodness_of_fit_ref 1.066
_refine_ls_hydrogen_treatment constr
_refine_ls_matrix_type full
_refine_ls_number_parameters 1238
_refine_ls_number_reflns 23001
_refine_ls_number_restraints 2093
_refine_ls_restrained_S_all 1.032
_refine_ls_R_factor_all 0.3342
_refine_ls_R_factor_gt 0.1454
_refine_ls_shift/su_max 0.000
_refine_ls_shift/su_mean 0.000
_refine_ls_structure_factor_coef Fsqd
_refine_ls_weighting_details 'w=1/[\s^2^(Fo^2^)+(0.2000P)^2^] where P=(Fo^2^+2Fc^2^)/3'
_refine_ls_weighting_scheme calc
_refine_ls_wR_factor_gt 0.3820
_refine_ls_wR_factor_ref 0.4914
_reflns_Friedel_coverage 0.000
_reflns_number_gt 5450
_reflns_number_total 23001
_reflns_threshold_expression 'I > 2\s(I)'
_cod_data_source_file d6sc02467j2.cif
_cod_data_source_block SiSo-CDI-PhIm_a
_cod_database_code 1577301
_shelx_shelxl_version_number 2019/3
_shelx_space_group_comment
;
The symmetry employed for this shelxl refinement is uniquely defined
by the following loop, which should always be used as a source of
symmetry information in preference to the above space-group names.
They are only intended as comments.
;
_shelx_estimated_absorpt_t_min 0.997
_shelx_estimated_absorpt_t_max 0.999

loop_
_space_group_symop_operation_xyz
'x, y, z'
'-x, -y, -z'

loop_
_atom_site_label
_atom_site_type_symbol
_atom_site_fract_x
_atom_site_fract_y
_atom_site_fract_z
_atom_site_U_iso_or_equiv
_atom_site_adp_type
_atom_site_occupancy
_atom_site_site_symmetry_order
_atom_site_calc_flag
_atom_site_refinement_flags_posn
_atom_site_refinement_flags_adp
_atom_site_refinement_flags_occupancy
_atom_site_disorder_assembly
_atom_site_disorder_group
O1_1 O 0.2759(5) 0.8594(3) 0.16053(10) 0.1114(14) Uani 1 1 d . U . . .
O2_1 O -0.2977(6) 0.7599(3) 0.13252(10) 0.1103(14) Uani 1 1 d . U . . .
N1_1 N -0.0117(6) 0.8093(3) 0.14617(11) 0.0965(14) Uani 1 1 d . U . . .
C1_1 C 0.1497(7) 0.9084(4) 0.09894(14) 0.0880(16) Uani 1 1 d . U . . .
C2_1 C 0.2984(8) 0.9596(4) 0.08851(15) 0.0944(17) Uani 1 1 d . U . . .
H2_1 H 0.399673 0.961987 0.106247 0.113 Uiso 1 1 calc R U . . .
C3_1 C 0.3052(8) 1.0081(4) 0.05281(14) 0.0962(18) Uani 1 1 d . U . . .
C4_1 C 0.4615(8) 1.0616(4) 0.04121(14) 0.0929(17) Uani 1 1 d . U . . .
C5_1 C 0.4600(8) 1.1066(4) 0.00545(14) 0.1016(19) Uani 1 1 d . U . . .
H5_1 H 0.561628 1.142637 -0.001710 0.122 Uiso 1 1 calc R U . . .
C6_1 C 0.1523(8) 1.0037(4) 0.02595(14) 0.0934(17) Uani 1 1 d . U . . .
C7_1 C -0.0021(8) 0.9523(4) 0.03658(14) 0.0922(17) Uani 1 1 d . U . . .
C8_1 C -0.1541(8) 0.9486(4) 0.01041(14) 0.0911(17) Uani 1 1 d . U . . .
C9_1 C -0.3089(8) 0.8987(4) 0.02179(15) 0.0961(18) Uani 1 1 d . U . . .
C10_1 C -0.3084(8) 0.8511(4) 0.05876(15) 0.0985(18) Uani 1 1 d . U . . .
H10_1 H -0.412222 0.816234 0.066094 0.118 Uiso 1 1 calc R U . . .
C11_1 C -0.1639(8) 0.8544(4) 0.08358(15) 0.0984(18) Uani 1 1 d . U . . .
C12_1 C -0.0027(7) 0.9039(4) 0.07314(14) 0.0885(16) Uani 1 1 d . U . . .
C13_1 C 0.1508(8) 0.8589(4) 0.13740(15) 0.0959(17) Uani 1 1 d . U . . .
C14_1 C -0.1654(8) 0.8051(4) 0.12218(15) 0.0977(18) Uani 1 1 d . U . . .
C15_1 C 0.6178(8) 1.0671(4) 0.06911(16) 0.1059(19) Uani 1 1 d . U . . .
H15A_1 H 0.685298 1.015822 0.076115 0.127 Uiso 1 1 calc R U . . .
H15B_1 H 0.555172 1.078602 0.092498 0.127 Uiso 1 1 calc R U . . .
C16_1 C 0.7709(10) 1.1278(5) 0.05559(18) 0.124(2) Uani 1 1 d . U . . .
H16A_1 H 0.704350 1.179146 0.048220 0.149 Uiso 1 1 calc R U . . .
H16B_1 H 0.836819 1.115803 0.032600 0.149 Uiso 1 1 calc R U . . .
C17_1 C 0.9263(10) 1.1322(5) 0.08565(18) 0.125(2) Uani 1 1 d D U . . .
H17A_1 H 0.861714 1.142574 0.109069 0.150 Uiso 1 1 calc R U . . .
H17B_1 H 0.998684 1.081867 0.092239 0.150 Uiso 1 1 calc R U . . .
C18_1 C 1.0695(10) 1.1964(5) 0.0706(2) 0.137(3) Uani 1 1 d D U . . .
H18A_1 H 1.132438 1.185669 0.047105 0.165 Uiso 0.586(12) 1 calc R U P A 1
H18B_1 H 0.995464 1.246285 0.063778 0.165 Uiso 0.586(12) 1 calc R U P A 1
H18C_1 H 1.136298 1.183346 0.047949 0.165 Uiso 0.414(12) 1 calc R U P A 2
H18D_1 H 0.992232 1.244954 0.061867 0.165 Uiso 0.414(12) 1 calc R U P A 2
C19_1 C 1.227(2) 1.2044(9) 0.0988(4) 0.122(5) Uani 0.586(12) 1 d D U P A 1
H19A_1 H 1.304452 1.155222 0.105151 0.146 Uiso 0.586(12) 1 calc R U P A 1
H19B_1 H 1.165047 1.214213 0.122585 0.146 Uiso 0.586(12) 1 calc R U P A 1
C20_1 C 1.3620(16) 1.2700(9) 0.0829(4) 0.141(5) Uani 0.586(12) 1 d D U P A 1
H20A_1 H 1.425138 1.259013 0.059497 0.169 Uiso 0.586(12) 1 calc R U P A 1
H20B_1 H 1.282182 1.318403 0.075630 0.169 Uiso 0.586(12) 1 calc R U P A 1
C21_1 C 1.520(2) 1.2833(12) 0.1101(5) 0.210(9) Uani 0.586(12) 1 d D U P A 1
H21A_1 H 1.454110 1.299191 0.132164 0.252 Uiso 0.586(12) 1 calc R U P A 1
H21B_1 H 1.586570 1.232656 0.119713 0.252 Uiso 0.586(12) 1 calc R U P A 1
C22_1 C 1.677(3) 1.3410(14) 0.0966(5) 0.211(10) Uani 0.586(12) 1 d D U P A 1
H22A_1 H 1.616141 1.392470 0.086313 0.253 Uiso 0.586(12) 1 calc R U P A 1
H22B_1 H 1.754891 1.324394 0.076038 0.253 Uiso 0.586(12) 1 calc R U P A 1
C23_1 C 1.809(5) 1.346(2) 0.1300(10) 0.38(2) Uani 0.586(12) 1 d D U P A 1
H23A_1 H 1.933115 1.370809 0.120288 0.455 Uiso 0.586(12) 1 calc R U P A 1
H23B_1 H 1.841079 1.293214 0.144365 0.455 Uiso 0.586(12) 1 calc R U P A 1
C24_1 C 1.708(9) 1.394(3) 0.1565(11) 0.55(5) Uani 0.586(12) 1 d D U P A 1
H24A_1 H 1.794476 1.396272 0.177843 0.827 Uiso 0.586(12) 1 calc R U P A 1
H24B_1 H 1.677547 1.446066 0.142350 0.827 Uiso 0.586(12) 1 calc R U P A 1
H24C_1 H 1.585657 1.368594 0.166389 0.827 Uiso 0.586(12) 1 calc R U P A 1
C25_1 C -0.0034(9) 0.7573(5) 0.18347(17) 0.1072(19) Uani 1 1 d . U . . .
C26_1 C 0.0530(8) 0.6805(5) 0.18266(18) 0.1098(19) Uani 1 1 d D U . . .
C27_1 C 0.0616(8) 0.6293(5) 0.21853(19) 0.122(2) Uani 1 1 d . U . . .
H27_1 H 0.096206 0.576231 0.219768 0.147 Uiso 1 1 calc R U . . .
C28_1 C 0.0211(10) 0.6550(6) 0.2512(2) 0.131(3) Uani 1 1 d . U . . .
H28_1 H 0.034910 0.619981 0.274956 0.157 Uiso 1 1 calc R U . . .
C29_1 C -0.0396(9) 0.7308(6) 0.25091(17) 0.124(2) Uani 1 1 d . U . . .
H29_1 H -0.072005 0.747165 0.273997 0.149 Uiso 1 1 calc R U . . .
C30_1 C -0.0526(8) 0.7832(5) 0.21558(17) 0.1079(19) Uani 1 1 d . U . . .
C31_1 C 0.110(2) 0.6564(8) 0.1459(3) 0.121(3) Uani 0.674(19) 1 d DG U P B 1
C32_1 C 0.2897(19) 0.6756(8) 0.1283(3) 0.137(6) Uani 0.674(19) 1 d DG U P B 1
H32_1 H 0.382489 0.702595 0.140075 0.164 Uiso 0.674(19) 1 calc R U P B 1
C33_1 C 0.3334(17) 0.6552(8) 0.0935(3) 0.131(6) Uani 0.674(19) 1 d DG U P B 1
H33_1 H 0.455974 0.668327 0.081495 0.157 Uiso 0.674(19) 1 calc R U P B 1
C34_1 C 0.198(2) 0.6157(9) 0.0763(3) 0.139(4) Uani 0.674(19) 1 d DG U P B 1
C35_1 C 0.0182(19) 0.5966(10) 0.0940(4) 0.156(6) Uani 0.674(19) 1 d DG U P B 1
H35_1 H -0.074530 0.569581 0.082204 0.188 Uiso 0.674(19) 1 calc R U P B 1
C36_1 C -0.0254(17) 0.6169(10) 0.1287(4) 0.148(6) Uani 0.674(19) 1 d DG U P B 1
H36_1 H -0.148019 0.603848 0.140785 0.177 Uiso 0.674(19) 1 calc R U P B 1
C37_1 C 0.230(3) 0.5974(10) 0.0365(5) 0.181(6) Uani 0.674(19) 1 d D U P B 1
C38_1 C 0.442(3) 0.6331(16) 0.0214(6) 0.235(11) Uani 0.674(19) 1 d D U P B 1
H38A_1 H 0.544517 0.610966 0.039717 0.352 Uiso 0.674(19) 1 calc R U P B 1
H38B_1 H 0.473005 0.620134 -0.003434 0.352 Uiso 0.674(19) 1 calc R U P B 1
H38C_1 H 0.436936 0.689647 0.018883 0.352 Uiso 0.674(19) 1 calc R U P B 1
C39_1 C 0.077(4) 0.627(2) 0.0113(6) 0.292(14) Uani 0.674(19) 1 d D U P B 1
H39A_1 H 0.104398 0.614206 -0.013664 0.439 Uiso 0.674(19) 1 calc R U P B 1
H39B_1 H -0.046829 0.604817 0.021298 0.439 Uiso 0.674(19) 1 calc R U P B 1
H39C_1 H 0.068716 0.683848 0.008584 0.439 Uiso 0.674(19) 1 calc R U P B 1
C40_1 C 0.255(5) 0.5045(12) 0.0425(10) 0.328(19) Uani 0.674(19) 1 d D U P B 1
H40A_1 H 0.362363 0.486659 0.060248 0.493 Uiso 0.674(19) 1 calc R U P B 1
H40B_1 H 0.133001 0.480301 0.052837 0.493 Uiso 0.674(19) 1 calc R U P B 1
H40C_1 H 0.284438 0.490085 0.017901 0.493 Uiso 0.674(19) 1 calc R U P B 1
C41_1 C -0.1230(10) 0.8622(5) 0.21560(17) 0.115(2) Uani 1 1 d . U . . .
C42_1 C -0.0412(12) 0.9106(6) 0.2376(2) 0.134(3) Uani 1 1 d . U . . .
H42_1 H 0.071426 0.892076 0.252360 0.160 Uiso 1 1 calc R U . . .
C43_1 C -0.1130(14) 0.9820(6) 0.2391(2) 0.149(3) Uani 1 1 d . U . . .
H43_1 H -0.053127 1.012023 0.254964 0.179 Uiso 1 1 calc R U . . .
C44_1 C -0.2734(13) 1.0112(6) 0.2175(2) 0.145(3) Uani 1 1 d D U . . .
C45_1 C -0.3611(12) 0.9655(5) 0.19511(18) 0.123(2) Uani 1 1 d . U . . .
H45_1 H -0.473957 0.984582 0.180534 0.147 Uiso 1 1 calc R U . . .
C46_1 C -0.2871(10) 0.8947(5) 0.19401(17) 0.115(2) Uani 1 1 d . U . . .
H46_1 H -0.347820 0.865160 0.178016 0.138 Uiso 1 1 calc R U . . .
C47_1 C -0.355(3) 1.0896(8) 0.2191(4) 0.165(3) Uani 0.781(19) 1 d D U P C 1
C48_1 C -0.527(2) 1.1156(8) 0.1945(4) 0.196(7) Uani 0.781(19) 1 d D U P C 1
H48A_1 H -0.569699 1.167658 0.197597 0.294 Uiso 0.781(19) 1 calc R U P C 1
H48B_1 H -0.491437 1.116828 0.167834 0.294 Uiso 0.781(19) 1 calc R U P C 1
H48C_1 H -0.634271 1.079526 0.201894 0.294 Uiso 0.781(19) 1 calc R U P C 1
C49_1 C -0.188(2) 1.1496(8) 0.2067(4) 0.181(6) Uani 0.781(19) 1 d D U P C 1
H49A_1 H -0.071633 1.133683 0.222522 0.271 Uiso 0.781(19) 1 calc R U P C 1
H49B_1 H -0.153608 1.151193 0.179855 0.271 Uiso 0.781(19) 1 calc R U P C 1
H49C_1 H -0.233255 1.201180 0.209873 0.271 Uiso 0.781(19) 1 calc R U P C 1
C50_1 C -0.424(3) 1.0949(8) 0.2604(4) 0.191(7) Uani 0.781(19) 1 d D U P C 1
H50A_1 H -0.316497 1.078398 0.278265 0.287 Uiso 0.781(19) 1 calc R U P C 1
H50B_1 H -0.463649 1.148602 0.261031 0.287 Uiso 0.781(19) 1 calc R U P C 1
H50C_1 H -0.535947 1.061118 0.267585 0.287 Uiso 0.781(19) 1 calc R U P C 1
C19A_1 C 1.226(6) 1.213(2) 0.0975(13) 0.34(3) Uani 0.414(12) 1 d D U P A 2
H19C_1 H 1.216024 1.174696 0.121797 0.404 Uiso 0.414(12) 1 calc R U P A 2
H19D_1 H 1.356187 1.205483 0.086292 0.404 Uiso 0.414(12) 1 calc R U P A 2
C20A_1 C 1.211(10) 1.294(2) 0.1061(19) 0.52(5) Uani 0.414(12) 1 d D U P A 2
H20C_1 H 1.072403 1.305511 0.111543 0.621 Uiso 0.414(12) 1 calc R U P A 2
H20D_1 H 1.250832 1.331281 0.083021 0.621 Uiso 0.414(12) 1 calc R U P A 2
C21A_1 C 1.336(9) 1.306(3) 0.1393(12) 0.48(4) Uani 0.414(12) 1 d D U P A 2
H21C_1 H 1.249120 1.323404 0.158388 0.573 Uiso 0.414(12) 1 calc R U P A 2
H21D_1 H 1.395107 1.254949 0.151572 0.573 Uiso 0.414(12) 1 calc R U P A 2
C22A_1 C 1.496(6) 1.363(2) 0.1287(12) 0.35(3) Uani 0.414(12) 1 d D U P A 2
H22C_1 H 1.553092 1.357464 0.103763 0.423 Uiso 0.414(12) 1 calc R U P A 2
H22D_1 H 1.601752 1.351486 0.147966 0.423 Uiso 0.414(12) 1 calc R U P A 2
C23A_1 C 1.419(9) 1.446(2) 0.1263(8) 0.43(3) Uani 0.414(12) 1 d D U P A 2
H23C_1 H 1.283690 1.450049 0.116339 0.521 Uiso 0.414(12) 1 calc R U P A 2
H23D_1 H 1.501200 1.481369 0.108190 0.521 Uiso 0.414(12) 1 calc R U P A 2
C24A_1 C 1.420(6) 1.4701(16) 0.1655(7) 0.210(16) Uani 0.414(12) 1 d D U P A 2
H24D_1 H 1.369312 1.523555 0.162651 0.315 Uiso 0.414(12) 1 calc R U P A 2
H24E_1 H 1.336773 1.435479 0.183394 0.315 Uiso 0.414(12) 1 calc R U P A 2
H24F_1 H 1.554242 1.466793 0.175247 0.315 Uiso 0.414(12) 1 calc R U P A 2
C31A_1 C 0.113(3) 0.6534(16) 0.1483(5) 0.117(4) Uani 0.326(19) 1 d DG U P B 2
C32A_1 C 0.275(3) 0.6898(13) 0.1299(5) 0.103(6) Uani 0.326(19) 1 d DG U P B 2
H32A_1 H 0.339646 0.728073 0.140248 0.124 Uiso 0.326(19) 1 calc R U P B 2
C33A_1 C 0.343(3) 0.6702(16) 0.0962(5) 0.142(13) Uani 0.326(19) 1 d DG U P B 2
H33A_1 H 0.454209 0.695087 0.083571 0.170 Uiso 0.326(19) 1 calc R U P B 2
C34A_1 C 0.249(4) 0.6142(17) 0.0810(5) 0.140(5) Uani 0.326(19) 1 d DG U P B 2
C35A_1 C 0.086(4) 0.5778(18) 0.0995(7) 0.134(10) Uani 0.326(19) 1 d DG U P B 2
H35A_1 H 0.021625 0.539573 0.089087 0.161 Uiso 0.326(19) 1 calc R U P B 2
C36A_1 C 0.018(4) 0.5974(19) 0.1331(7) 0.138(10) Uani 0.326(19) 1 d DG U P B 2
H36A_1 H -0.092942 0.572559 0.145764 0.166 Uiso 0.326(19) 1 calc R U P B 2
C37A_1 C 0.319(4) 0.590(2) 0.0441(7) 0.180(12) Uani 0.326(19) 1 d D U P B 2
C38A_1 C 0.308(8) 0.672(2) 0.0129(11) 0.26(2) Uani 0.326(19) 1 d D U P B 2
H38D_1 H 0.172538 0.692707 0.011195 0.389 Uiso 0.326(19) 1 calc R U P B 2
H38E_1 H 0.393694 0.709603 0.020929 0.389 Uiso 0.326(19) 1 calc R U P B 2
H38F_1 H 0.350257 0.663043 -0.012131 0.389 Uiso 0.326(19) 1 calc R U P B 2
C39A_1 C 0.505(4) 0.553(2) 0.0499(12) 0.210(17) Uani 0.326(19) 1 d D U P B 2
H39D_1 H 0.549048 0.537382 0.026281 0.315 Uiso 0.326(19) 1 calc R U P B 2
H39E_1 H 0.598523 0.588317 0.057254 0.315 Uiso 0.326(19) 1 calc R U P B 2
H39F_1 H 0.495476 0.506538 0.070198 0.315 Uiso 0.326(19) 1 calc R U P B 2
C40A_1 C 0.156(7) 0.537(4) 0.0307(14) 0.28(3) Uani 0.326(19) 1 d D U P B 2
H40D_1 H 0.030078 0.565307 0.027121 0.417 Uiso 0.326(19) 1 calc R U P B 2
H40E_1 H 0.196868 0.522414 0.006644 0.417 Uiso 0.326(19) 1 calc R U P B 2
H40F_1 H 0.140872 0.489455 0.050255 0.417 Uiso 0.326(19) 1 calc R U P B 2
C47A_1 C -0.340(7) 1.0908(15) 0.2199(10) 0.170(5) Uani 0.219(19) 1 d D U P C 2
C48A_1 C -0.328(9) 1.138(3) 0.1810(11) 0.19(2) Uani 0.219(19) 1 d D U P C 2
H48D_1 H -0.370963 1.191588 0.181367 0.282 Uiso 0.219(19) 1 calc R U P C 2
H48E_1 H -0.192563 1.137741 0.171719 0.282 Uiso 0.219(19) 1 calc R U P C 2
H48F_1 H -0.413259 1.116500 0.164015 0.282 Uiso 0.219(19) 1 calc R U P C 2
C49A_1 C -0.555(7) 1.093(4) 0.2350(18) 0.25(3) Uani 0.219(19) 1 d D U P C 2
H49D_1 H -0.563102 1.061703 0.260840 0.381 Uiso 0.219(19) 1 calc R U P C 2
H49E_1 H -0.595353 1.146764 0.235488 0.381 Uiso 0.219(19) 1 calc R U P C 2
H49F_1 H -0.642651 1.072104 0.218165 0.381 Uiso 0.219(19) 1 calc R U P C 2
C50A_1 C -0.196(10) 1.128(3) 0.2447(19) 0.29(4) Uani 0.219(19) 1 d D U P C 2
H50D_1 H -0.197879 1.098406 0.270983 0.442 Uiso 0.219(19) 1 calc R U P C 2
H50E_1 H -0.062813 1.126388 0.234297 0.442 Uiso 0.219(19) 1 calc R U P C 2
H50F_1 H -0.237086 1.181704 0.244329 0.442 Uiso 0.219(19) 1 calc R U P C 2
O1_2 O 0.7793(5) 0.6745(2) 0.34607(10) 0.1022(13) Uani 1 1 d . U . . .
O2_2 O 0.2113(6) 0.5531(3) 0.33664(11) 0.1223(16) Uani 1 1 d . U . . .
N1_2 N 0.4936(6) 0.6145(3) 0.34158(11) 0.1031(16) Uani 1 1 d . U . . .
C1_2 C 0.6505(7) 0.6031(3) 0.40347(14) 0.0828(15) Uani 1 1 d . U . . .
C2_2 C 0.7987(8) 0.6212(3) 0.42562(14) 0.0929(17) Uani 1 1 d . U . . .
H2_2 H 0.899841 0.653387 0.413517 0.112 Uiso 1 1 calc R U . . .
C3_2 C 0.8086(7) 0.5946(3) 0.46535(14) 0.0813(14) Uani 1 1 d . U . . .
C4_2 C 0.9626(7) 0.6133(3) 0.48848(14) 0.0818(14) Uani 1 1 d . U . . .
C5_2 C 0.9593(7) 0.5832(3) 0.52671(14) 0.0892(16) Uani 1 1 d . U . . .
H5_2 H 1.064797 0.593829 0.541894 0.107 Uiso 1 1 calc R U . . .
C6_2 C 0.6541(7) 0.5475(3) 0.48276(13) 0.0763(14) Uani 1 1 d . U . . .
C7_2 C 0.4994(7) 0.5286(3) 0.46025(14) 0.0798(14) Uani 1 1 d . U . . .
C8_2 C 0.3460(7) 0.4810(3) 0.47761(14) 0.0769(13) Uani 1 1 d . U . . .
C9_2 C 0.1958(7) 0.4634(3) 0.45521(14) 0.0854(15) Uani 1 1 d . U . . .
C10_2 C 0.1970(8) 0.4935(3) 0.41534(14) 0.0898(16) Uani 1 1 d . U . . .
H10_2 H 0.092741 0.481646 0.400210 0.108 Uiso 1 1 calc R U . . .
C11_2 C 0.3442(7) 0.5389(3) 0.39827(14) 0.0858(15) Uani 1 1 d . U . . .
C12_2 C 0.4957(7) 0.5568(3) 0.42000(14) 0.0799(14) Uani 1 1 d . U . . .
C13_2 C 0.6500(8) 0.6344(3) 0.36246(15) 0.0898(16) Uani 1 1 d . U . . .
C14_2 C 0.3406(8) 0.5676(4) 0.35717(15) 0.0984(18) Uani 1 1 d . U . . .
C15_2 C 1.1217(7) 0.6643(4) 0.47019(15) 0.0919(16) Uani 1 1 d . U . . .
H15A_2 H 1.061693 0.712795 0.455561 0.110 Uiso 1 1 calc R U . . .
H15B_2 H 1.192496 0.637978 0.451859 0.110 Uiso 1 1 calc R U . . .
C16_2 C 1.2725(8) 0.6854(4) 0.49863(17) 0.0998(18) Uani 1 1 d . U . . .
H16A_2 H 1.202368 0.711938 0.516955 0.120 Uiso 1 1 calc R U . . .
H16B_2 H 1.333297 0.637045 0.513250 0.120 Uiso 1 1 calc R U . . .
C17_2 C 1.4335(8) 0.7376(4) 0.47907(17) 0.1067(19) Uani 1 1 d . U . . .
H17A_2 H 1.374742 0.786508 0.464561 0.128 Uiso 1 1 calc R U . . .
H17B_2 H 1.506413 0.711379 0.460981 0.128 Uiso 1 1 calc R U . . .
C18_2 C 1.5735(8) 0.7554(4) 0.50925(19) 0.1041(18) Uani 1 1 d . U . . .
H18A_2 H 1.496362 0.777850 0.528158 0.125 Uiso 1 1 calc R U . . .
H18B_2 H 1.634270 0.705996 0.522803 0.125 Uiso 1 1 calc R U . . .
C19_2 C 1.7325(9) 0.8097(4) 0.4940(2) 0.117(2) Uani 1 1 d . U . . .
H19A_2 H 1.672280 0.858912 0.480170 0.140 Uiso 1 1 calc R U . . .
H19B_2 H 1.811400 0.786925 0.475383 0.140 Uiso 1 1 calc R U . . .
C20_2 C 1.8678(9) 0.8273(4) 0.5244(2) 0.119(2) Uani 1 1 d . U . . .
H20A_2 H 1.788125 0.852067 0.542178 0.143 Uiso 1 1 calc R U . . .
H20B_2 H 1.919792 0.777329 0.539183 0.143 Uiso 1 1 calc R U . . .
C21_2 C 2.0348(10) 0.8770(4) 0.5117(2) 0.130(2) Uani 1 1 d . U . . .
H21A_2 H 1.983981 0.926069 0.495938 0.156 Uiso 1 1 calc R U . . .
H21B_2 H 2.118850 0.851002 0.495047 0.156 Uiso 1 1 calc R U . . .
C22_2 C 2.1606(10) 0.8964(5) 0.5426(3) 0.141(3) Uani 1 1 d . U . . .
H22A_2 H 2.075770 0.922641 0.559005 0.169 Uiso 1 1 calc R U . . .
H22B_2 H 2.208698 0.847062 0.558512 0.169 Uiso 1 1 calc R U . . .
C23_2 C 2.3273(11) 0.9443(5) 0.5314(3) 0.174(4) Uani 1 1 d . U . . .
H23A_2 H 2.279048 0.994457 0.516276 0.208 Uiso 1 1 calc R U . . .
H23B_2 H 2.410096 0.919055 0.514243 0.208 Uiso 1 1 calc R U . . .
C24_2 C 2.4557(12) 0.9610(7) 0.5626(3) 0.199(5) Uani 1 1 d . U . . .
H24A_2 H 2.481898 0.912938 0.581154 0.298 Uiso 1 1 calc R U . . .
H24B_2 H 2.388991 0.998899 0.575340 0.298 Uiso 1 1 calc R U . . .
H24C_2 H 2.579750 0.982055 0.551637 0.298 Uiso 1 1 calc R U . . .
C25_2 C 0.4971(8) 0.6410(4) 0.29987(17) 0.1025(18) Uani 1 1 d . U . . .
C26_2 C 0.4455(8) 0.7173(4) 0.28469(16) 0.0996(17) Uani 1 1 d . U . . .
C27_2 C 0.4574(8) 0.7413(5) 0.24492(16) 0.110(2) Uani 1 1 d . U . . .
H27_2 H 0.425026 0.793523 0.233502 0.132 Uiso 1 1 calc R U . . .
C28_2 C 0.5161(9) 0.6892(5) 0.2221(2) 0.119(2) Uani 1 1 d . U . . .
H28_2 H 0.524883 0.705998 0.195202 0.143 Uiso 1 1 calc R U . . .
C29_2 C 0.5606(8) 0.6148(5) 0.23815(17) 0.119(2) Uani 1 1 d . U . . .
H29_2 H 0.596502 0.578963 0.222448 0.143 Uiso 1 1 calc R U . . .
C30_2 C 0.5543(8) 0.5900(5) 0.27784(17) 0.1088(18) Uani 1 1 d D U . . .
C31_2 C 0.3726(9) 0.7712(4) 0.30805(17) 0.1060(18) Uani 1 1 d . U . . .
C32_2 C 0.2087(9) 0.7541(4) 0.33179(16) 0.1046(19) Uani 1 1 d . U . . .
H32_2 H 0.153804 0.704012 0.335681 0.126 Uiso 1 1 calc R U . . .
C33_2 C 0.1273(10) 0.8104(5) 0.34948(18) 0.1095(19) Uani 1 1 d . U . . .
H33_2 H 0.014327 0.798397 0.365018 0.131 Uiso 1 1 calc R U . . .
C34_2 C 0.2019(11) 0.8821(5) 0.34562(19) 0.121(2) Uani 1 1 d . U . . .
C35_2 C 0.3664(11) 0.8988(5) 0.3228(2) 0.124(2) Uani 1 1 d . U . . .
H35_2 H 0.422714 0.948507 0.319658 0.149 Uiso 1 1 calc R U . . .
C36_2 C 0.4501(10) 0.8428(5) 0.30426(18) 0.115(2) Uani 1 1 d . U . . .
H36_2 H 0.563219 0.854960 0.288767 0.138 Uiso 1 1 calc R U . . .
C37_2 C 0.1033(13) 0.9438(6) 0.3649(2) 0.142(2) Uani 1 1 d . U . . .
C38_2 C 0.1031(15) 0.9152(5) 0.4082(2) 0.172(3) Uani 1 1 d . U . . .
H38A_2 H 0.064075 0.860886 0.414158 0.257 Uiso 1 1 calc R U . . .
H38B_2 H 0.010277 0.946902 0.419932 0.257 Uiso 1 1 calc R U . . .
H38C_2 H 0.234926 0.919427 0.418070 0.257 Uiso 1 1 calc R U . . .
C39_2 C -0.1176(13) 0.9546(7) 0.3523(2) 0.189(4) Uani 1 1 d . U . . .
H39A_2 H -0.125701 0.959936 0.324586 0.283 Uiso 1 1 calc R U . . .
H39B_2 H -0.173801 1.001246 0.359745 0.283 Uiso 1 1 calc R U . . .
H39C_2 H -0.190965 0.909228 0.364738 0.283 Uiso 1 1 calc R U . . .
C40_2 C 0.1842(16) 1.0241(6) 0.3537(3) 0.190(4) Uani 1 1 d . U . . .
H40A_2 H 0.164973 1.043188 0.326303 0.284 Uiso 1 1 calc R U . . .
H40B_2 H 0.324505 1.022271 0.359474 0.284 Uiso 1 1 calc R U . . .
H40C_2 H 0.115692 1.058951 0.367949 0.284 Uiso 1 1 calc R U . . .
C41_2 C 0.6230(13) 0.5054(4) 0.2929(3) 0.134(4) Uani 0.827(10) 1 d DG U P D 1
C42_2 C 0.7911(12) 0.4938(4) 0.3152(2) 0.127(4) Uani 0.827(10) 1 d DG U P D 1
H42_2 H 0.856786 0.537080 0.320917 0.152 Uiso 0.827(10) 1 calc R U P D 1
C43_2 C 0.8630(13) 0.4190(4) 0.3290(2) 0.153(4) Uani 0.827(10) 1 d DG U P D 1
H43_2 H 0.977851 0.411155 0.344261 0.184 Uiso 0.827(10) 1 calc R U P D 1
C44_2 C 0.7669(19) 0.3558(3) 0.3207(3) 0.241(8) Uani 0.827(10) 1 d DG U P D 1
C45_2 C 0.599(2) 0.3673(4) 0.2984(3) 0.305(13) Uani 0.827(10) 1 d DG U P D 1
H45_2 H 0.533122 0.324097 0.292665 0.366 Uiso 0.827(10) 1 calc R U P D 1
C46_2 C 0.5269(15) 0.4421(5) 0.2845(3) 0.226(8) Uani 0.827(10) 1 d DG U P D 1
H46_2 H 0.412054 0.450022 0.269321 0.271 Uiso 0.827(10) 1 calc R U P D 1
C47_2 C 0.863(3) 0.2744(8) 0.3342(5) 0.300(10) Uani 0.827(10) 1 d D U P D 1
C48_2 C 0.950(4) 0.2479(12) 0.2978(6) 0.379(13) Uani 0.827(10) 1 d D U P D 1
H48A_2 H 0.847372 0.251934 0.278430 0.569 Uiso 0.827(10) 1 calc R U P D 1
H48B_2 H 1.058411 0.281352 0.287518 0.569 Uiso 0.827(10) 1 calc R U P D 1
H48C_2 H 0.997925 0.194050 0.304673 0.569 Uiso 0.827(10) 1 calc R U P D 1
C49_2 C 1.025(3) 0.2673(8) 0.3630(5) 0.317(12) Uani 0.827(10) 1 d D U P D 1
H49A_2 H 1.125974 0.305194 0.353482 0.475 Uiso 0.827(10) 1 calc R U P D 1
H49B_2 H 0.972164 0.277252 0.387112 0.475 Uiso 0.827(10) 1 calc R U P D 1
H49C_2 H 1.083600 0.214843 0.367003 0.475 Uiso 0.827(10) 1 calc R U P D 1
C50_2 C 0.697(3) 0.2166(10) 0.3468(7) 0.355(14) Uani 0.827(10) 1 d D U P D 1
H50A_2 H 0.595906 0.223835 0.327108 0.532 Uiso 0.827(10) 1 calc R U P D 1
H50B_2 H 0.750790 0.163442 0.350649 0.532 Uiso 0.827(10) 1 calc R U P D 1
H50C_2 H 0.639354 0.225852 0.370758 0.532 Uiso 0.827(10) 1 calc R U P D 1
C41A_2 C 0.594(4) 0.5086(9) 0.2987(7) 0.110(10) Uani 0.173(10) 1 d DG U P D 2
C42A_2 C 0.740(4) 0.4736(13) 0.3237(8) 0.100(9) Uani 0.173(10) 1 d DG U P D 2
H42A_2 H 0.842133 0.503724 0.330560 0.119 Uiso 0.173(10) 1 calc R U P D 2
C43A_2 C 0.735(4) 0.3945(13) 0.3388(6) 0.110(9) Uani 0.173(10) 1 d DG U P D 2
H43A_2 H 0.834347 0.370593 0.355877 0.132 Uiso 0.173(10) 1 calc R U P D 2
C44A_2 C 0.585(4) 0.3505(9) 0.3288(7) 0.141(13) Uani 0.173(10) 1 d DG U P D 2
C45A_2 C 0.440(4) 0.3855(14) 0.3038(8) 0.129(11) Uani 0.173(10) 1 d DG U P D 2
H45A_2 H 0.337397 0.355376 0.296929 0.155 Uiso 0.173(10) 1 calc R U P D 2
C46A_2 C 0.444(3) 0.4646(15) 0.2887(7) 0.101(8) Uani 0.173(10) 1 d DG U P D 2
H46A_2 H 0.345179 0.488507 0.271611 0.121 Uiso 0.173(10) 1 calc R U P D 2
C47A_2 C 0.583(5) 0.2642(12) 0.3483(8) 0.173(12) Uani 0.173(10) 1 d D U P D 2
C48A_2 C 0.794(6) 0.230(3) 0.3470(13) 0.173(14) Uani 0.173(10) 1 d D U P D 2
H48D_2 H 0.838290 0.236323 0.320407 0.259 Uiso 0.173(10) 1 calc R U P D 2
H48E_2 H 0.882996 0.256978 0.361021 0.259 Uiso 0.173(10) 1 calc R U P D 2
H48F_2 H 0.795470 0.174541 0.358651 0.259 Uiso 0.173(10) 1 calc R U P D 2
C49A_2 C 0.517(7) 0.254(2) 0.3894(8) 0.170(14) Uani 0.173(10) 1 d D U P D 2
H49D_2 H 0.517247 0.198726 0.400950 0.255 Uiso 0.173(10) 1 calc R U P D 2
H49E_2 H 0.606009 0.280914 0.403402 0.255 Uiso 0.173(10) 1 calc R U P D 2
H49F_2 H 0.383764 0.276009 0.390366 0.255 Uiso 0.173(10) 1 calc R U P D 2
C50A_2 C 0.450(7) 0.214(2) 0.3292(11) 0.175(14) Uani 0.173(10) 1 d D U P D 2
H50D_2 H 0.487337 0.218638 0.302399 0.263 Uiso 0.173(10) 1 calc R U P D 2
H50E_2 H 0.463432 0.159593 0.342277 0.263 Uiso 0.173(10) 1 calc R U P D 2
H50F_2 H 0.312943 0.231558 0.330865 0.263 Uiso 0.173(10) 1 calc R U P D 2
O1_101 O 1.3427(7) 0.3157(3) 0.37593(14) 0.098(2) Uiso 0.801(12) 1 d D . P E 1
C1_101 C 1.535(4) 0.333(3) 0.3890(13) 0.51(2) Uiso 0.801(12) 1 d D . P E 1
O1_102 O 1.1869(19) 0.3124(10) 0.2152(4) 0.187(7) Uiso 0.504(17) 1 d D . P F 6
C1_102 C 1.181(3) 0.2621(13) 0.2520(6) 0.197(10) Uiso 0.504(17) 1 d D . P F 6
O1_103 O 1.055(2) 0.3632(9) 0.1744(5) 0.159(8) Uiso 0.392(16) 1 d D . P G 7
C1_103 C 1.210(7) 0.388(5) 0.196(2) 0.37(3) Uiso 0.392(16) 1 d D . P G 7
O1_104 O 1.762(2) 1.3656(8) 0.0962(4) 0.125(5) Uiso 0.414(12) 1 d D . P A 3
C1_104 C 1.961(6) 1.374(6) 0.106(3) 0.54(6) Uiso 0.414(12) 1 d D . P A 3
O1_105 O 0.991(4) 0.3917(13) 0.2268(7) 0.338(14) Uiso 0.64(2) 1 d D . P H 3
C1_105 C 0.806(5) 0.424(2) 0.2089(11) 0.39(2) Uiso 0.64(2) 1 d D . P H 3
O1_106 O 1.548(7) 0.452(4) 0.1722(17) 0.40(3) Uiso 0.44(3) 1 d D . P I 4
C1_106 C 1.548(10) 0.386(4) 0.2042(19) 0.41(4) Uiso 0.44(3) 1 d D . P I 4

loop_
_atom_site_aniso_label
_atom_site_aniso_U_11
_atom_site_aniso_U_22
_atom_site_aniso_U_33
_atom_site_aniso_U_23
_atom_site_aniso_U_13
_atom_site_aniso_U_12
O1_1 0.096(2) 0.158(4) 0.064(2) 0.021(2) -0.0193(19) -0.029(2)
O2_1 0.104(3) 0.151(4) 0.064(2) 0.012(2) -0.0078(19) -0.034(3)
N1_1 0.091(3) 0.134(4) 0.055(2) 0.009(2) -0.002(2) -0.026(3)
C1_1 0.078(3) 0.121(5) 0.057(3) 0.004(3) -0.006(2) -0.007(3)
C2_1 0.085(3) 0.127(5) 0.064(3) 0.001(3) -0.014(2) -0.014(3)
C3_1 0.089(3) 0.134(5) 0.056(3) 0.009(3) -0.004(2) -0.028(3)
C4_1 0.084(3) 0.126(5) 0.060(3) 0.004(3) -0.010(2) -0.015(3)
C5_1 0.089(3) 0.144(5) 0.061(3) 0.009(3) -0.011(3) -0.029(3)
C6_1 0.094(3) 0.122(5) 0.055(3) 0.008(3) -0.009(2) -0.016(3)
C7_1 0.087(3) 0.121(5) 0.062(3) -0.001(3) -0.010(2) -0.017(3)
C8_1 0.085(3) 0.118(5) 0.060(3) 0.007(3) -0.009(2) -0.014(3)
C9_1 0.080(3) 0.136(5) 0.062(3) 0.007(3) -0.010(2) -0.021(3)
C10_1 0.086(3) 0.131(5) 0.065(3) 0.014(3) -0.009(3) -0.021(3)
C11_1 0.092(4) 0.130(5) 0.063(3) 0.007(3) -0.010(3) -0.020(3)
C12_1 0.079(3) 0.117(4) 0.063(3) 0.002(3) -0.006(2) -0.016(3)
C13_1 0.092(4) 0.123(5) 0.064(3) 0.003(3) -0.010(3) -0.014(3)
C14_1 0.083(3) 0.134(5) 0.065(3) 0.011(3) -0.009(3) -0.017(3)
C15_1 0.106(4) 0.134(5) 0.068(3) 0.006(3) -0.006(3) -0.023(4)
C16_1 0.118(5) 0.154(6) 0.091(4) 0.002(4) -0.022(3) -0.036(4)
C17_1 0.117(5) 0.166(7) 0.088(4) -0.009(4) -0.019(3) -0.034(4)
C18_1 0.111(5) 0.174(7) 0.128(6) -0.027(5) -0.019(4) -0.038(4)
C19_1 0.117(9) 0.166(13) 0.093(8) -0.052(9) -0.010(6) -0.013(8)
C20_1 0.092(7) 0.175(12) 0.171(13) -0.069(10) 0.002(7) -0.031(7)
C21_1 0.126(11) 0.27(2) 0.25(2) -0.084(16) -0.050(11) -0.045(11)
C22_1 0.135(14) 0.34(3) 0.147(14) -0.028(15) -0.005(10) -0.046(14)
C23_1 0.40(4) 0.34(4) 0.42(4) -0.10(3) -0.21(3) -0.16(3)
C24_1 1.03(13) 0.32(5) 0.34(5) -0.13(4) -0.08(6) -0.24(6)
C25_1 0.094(4) 0.150(5) 0.063(3) 0.018(3) -0.008(3) -0.029(4)
C26_1 0.080(4) 0.153(5) 0.082(3) 0.015(3) -0.015(3) -0.026(4)
C27_1 0.079(4) 0.173(6) 0.092(4) 0.033(4) -0.013(3) -0.029(4)
C28_1 0.091(4) 0.199(7) 0.077(4) 0.037(5) -0.013(3) -0.036(5)
C29_1 0.088(4) 0.207(7) 0.059(3) 0.023(4) -0.015(3) -0.030(5)
C30_1 0.077(4) 0.172(5) 0.061(3) 0.013(3) -0.014(3) -0.033(4)
C31_1 0.122(5) 0.148(7) 0.080(5) 0.015(4) -0.019(4) -0.026(5)
C32_1 0.158(10) 0.124(11) 0.142(11) -0.051(9) 0.034(9) -0.066(9)
C33_1 0.159(12) 0.120(11) 0.113(11) -0.017(9) 0.002(9) -0.036(9)
C34_1 0.153(9) 0.158(8) 0.108(6) -0.030(6) -0.013(6) -0.021(7)
C35_1 0.116(10) 0.196(15) 0.167(12) -0.061(11) -0.025(8) 0.005(10)
C36_1 0.123(10) 0.173(14) 0.152(11) -0.041(10) -0.007(8) -0.023(9)
C37_1 0.218(16) 0.201(13) 0.134(11) -0.063(12) -0.005(9) 0.024(12)
C38_1 0.28(2) 0.28(3) 0.145(16) -0.050(17) 0.043(15) -0.028(19)
C39_1 0.33(2) 0.42(4) 0.136(14) -0.066(19) -0.097(15) 0.01(2)
C40_1 0.32(4) 0.199(14) 0.51(5) -0.17(2) 0.07(3) -0.031(17)
C41_1 0.109(4) 0.170(6) 0.060(3) 0.000(4) -0.008(3) -0.039(4)
C42_1 0.148(6) 0.177(7) 0.068(4) 0.002(5) -0.012(4) -0.053(5)
C43_1 0.186(8) 0.186(7) 0.075(4) -0.017(6) -0.020(4) -0.043(6)
C44_1 0.178(7) 0.158(6) 0.090(5) 0.000(5) -0.010(4) -0.045(5)
C45_1 0.152(6) 0.137(6) 0.069(4) 0.010(4) -0.003(4) -0.036(5)
C46_1 0.120(5) 0.145(5) 0.068(4) 0.013(4) -0.009(3) -0.039(4)
C47_1 0.232(10) 0.167(7) 0.095(5) -0.018(6) -0.024(6) -0.026(6)
C48_1 0.255(14) 0.179(13) 0.163(13) -0.055(11) -0.048(12) 0.012(11)
C49_1 0.271(14) 0.158(10) 0.120(10) -0.038(8) -0.028(9) -0.035(9)
C50_1 0.281(18) 0.176(12) 0.106(7) -0.001(8) 0.010(9) -0.003(12)
C19A_1 0.30(4) 0.34(5) 0.38(5) -0.08(4) -0.19(4) -0.10(3)
C20A_1 0.73(8) 0.40(6) 0.47(7) -0.19(5) -0.27(6) -0.09(5)
C21A_1 0.50(7) 0.60(6) 0.41(6) -0.25(5) -0.10(5) -0.14(5)
C22A_1 0.37(4) 0.41(4) 0.37(5) -0.31(4) 0.07(4) 0.04(3)
C23A_1 0.62(7) 0.45(4) 0.30(4) -0.24(4) -0.14(5) 0.18(4)
C24A_1 0.31(4) 0.16(2) 0.18(2) -0.089(18) -0.11(2) 0.14(2)
C31A_1 0.117(8) 0.148(9) 0.074(7) 0.012(6) -0.025(6) -0.033(7)
C32A_1 0.095(11) 0.140(17) 0.051(8) 0.038(8) -0.032(7) -0.005(10)
C33A_1 0.15(2) 0.21(3) 0.066(13) -0.012(18) -0.029(11) -0.057(19)
C34A_1 0.148(11) 0.164(10) 0.110(8) -0.025(8) -0.016(8) -0.027(9)
C35A_1 0.116(17) 0.16(2) 0.130(15) -0.039(14) -0.049(11) -0.032(17)
C36A_1 0.090(14) 0.18(2) 0.144(17) -0.034(17) -0.018(12) -0.032(14)
C37A_1 0.17(2) 0.27(3) 0.118(15) -0.072(16) -0.042(14) -0.027(18)
C38A_1 0.29(6) 0.34(4) 0.13(2) -0.01(3) 0.04(4) 0.04(3)
C39A_1 0.18(2) 0.23(4) 0.25(4) -0.12(3) 0.01(2) -0.01(2)
C40A_1 0.25(4) 0.42(7) 0.22(5) -0.19(5) -0.05(3) -0.09(4)
C47A_1 0.235(12) 0.170(9) 0.102(9) -0.018(9) -0.023(9) -0.022(10)
C48A_1 0.25(6) 0.15(3) 0.14(2) 0.00(2) 0.00(2) 0.00(4)
C49A_1 0.30(3) 0.33(7) 0.13(5) -0.04(4) 0.04(3) 0.06(3)
C50A_1 0.45(7) 0.13(3) 0.31(6) -0.05(4) -0.23(6) 0.04(4)
O1_2 0.094(2) 0.134(3) 0.065(2) 0.016(2) -0.0157(18) -0.034(2)
O2_2 0.105(3) 0.173(4) 0.072(2) 0.026(2) -0.021(2) -0.063(3)
N1_2 0.097(3) 0.137(4) 0.060(2) 0.024(2) -0.018(2) -0.044(3)
C1_2 0.084(3) 0.100(4) 0.058(3) -0.001(3) 0.002(2) -0.017(3)
C2_2 0.090(3) 0.111(4) 0.066(3) 0.014(3) -0.008(2) -0.033(3)
C3_2 0.087(3) 0.089(4) 0.065(3) -0.004(3) -0.004(2) -0.016(3)
C4_2 0.084(3) 0.088(4) 0.069(3) -0.005(3) -0.007(2) -0.015(3)
C5_2 0.091(3) 0.107(4) 0.062(3) 0.006(3) -0.006(3) -0.025(3)
C6_2 0.077(3) 0.088(4) 0.057(3) 0.001(2) -0.003(2) -0.002(3)
C7_2 0.082(3) 0.087(4) 0.063(3) 0.003(3) -0.002(2) -0.006(3)
C8_2 0.085(3) 0.082(4) 0.061(3) -0.006(3) -0.001(2) -0.011(3)
C9_2 0.080(3) 0.103(4) 0.065(3) 0.004(3) -0.007(2) -0.014(3)
C10_2 0.089(3) 0.111(4) 0.064(3) 0.001(3) -0.009(2) -0.025(3)
C11_2 0.087(3) 0.103(4) 0.062(3) 0.001(3) -0.005(2) -0.018(3)
C12_2 0.085(3) 0.087(4) 0.062(3) 0.000(3) -0.009(2) -0.012(3)
C13_2 0.092(3) 0.107(4) 0.065(3) 0.001(3) -0.006(3) -0.028(3)
C14_2 0.083(3) 0.128(5) 0.070(3) 0.020(3) -0.012(3) -0.031(3)
C15_2 0.086(3) 0.108(4) 0.077(3) -0.004(3) -0.001(3) -0.011(3)
C16_2 0.084(3) 0.115(5) 0.096(4) -0.007(3) -0.004(3) -0.016(3)
C17_2 0.103(4) 0.114(5) 0.095(4) 0.001(4) -0.008(3) -0.025(3)
C18_2 0.091(4) 0.106(5) 0.115(5) -0.018(4) -0.007(3) -0.021(3)
C19_2 0.116(4) 0.107(5) 0.121(5) -0.007(4) -0.012(4) -0.020(4)
C20_2 0.096(4) 0.128(6) 0.131(5) -0.021(4) -0.011(4) -0.024(4)
C21_2 0.113(5) 0.115(6) 0.162(7) -0.028(5) -0.010(4) -0.016(4)
C22_2 0.116(5) 0.138(6) 0.183(8) -0.061(6) -0.015(5) -0.030(4)
C23_2 0.108(5) 0.144(7) 0.289(12) -0.088(7) -0.020(6) -0.017(5)
C24_2 0.121(6) 0.233(11) 0.274(12) -0.123(10) -0.016(6) -0.043(6)
C25_2 0.091(4) 0.141(5) 0.063(3) 0.015(3) -0.005(3) -0.036(4)
C26_2 0.078(3) 0.136(5) 0.069(3) 0.024(3) -0.009(3) -0.023(3)
C27_2 0.084(4) 0.164(6) 0.064(3) 0.027(3) -0.018(3) -0.028(4)
C28_2 0.101(4) 0.173(6) 0.069(4) 0.017(4) -0.007(3) -0.046(4)
C29_2 0.101(4) 0.178(6) 0.065(3) 0.013(4) -0.013(3) -0.047(4)
C30_2 0.100(4) 0.149(5) 0.069(3) 0.004(3) -0.011(3) -0.034(4)
C31_2 0.101(4) 0.134(5) 0.072(3) 0.011(3) -0.014(3) -0.029(4)
C32_2 0.101(4) 0.138(5) 0.064(3) 0.011(3) -0.010(3) -0.030(4)
C33_2 0.101(4) 0.146(6) 0.072(4) 0.006(4) -0.015(3) -0.032(4)
C34_2 0.131(5) 0.141(5) 0.082(4) 0.008(4) -0.017(3) -0.040(4)
C35_2 0.127(5) 0.122(6) 0.110(5) 0.013(4) -0.017(4) -0.031(4)
C36_2 0.111(5) 0.139(6) 0.083(4) 0.015(4) -0.009(3) -0.033(4)
C37_2 0.165(6) 0.160(6) 0.094(5) -0.002(4) -0.022(4) -0.027(5)
C38_2 0.257(10) 0.157(7) 0.093(5) -0.008(5) -0.022(6) 0.013(7)
C39_2 0.167(6) 0.278(12) 0.117(6) -0.029(7) -0.038(5) 0.009(7)
C40_2 0.247(10) 0.151(7) 0.168(8) -0.019(6) 0.005(8) -0.050(7)
C41_2 0.166(8) 0.133(6) 0.098(8) -0.005(6) -0.035(6) -0.034(6)
C42_2 0.149(7) 0.140(7) 0.075(6) 0.019(5) -0.016(5) -0.019(6)
C43_2 0.198(10) 0.123(7) 0.130(9) -0.002(6) -0.033(8) -0.021(6)
C44_2 0.39(2) 0.154(8) 0.167(12) -0.001(8) -0.156(13) -0.052(10)
C45_2 0.41(2) 0.145(9) 0.34(2) 0.022(13) -0.23(2) -0.081(12)
C46_2 0.301(18) 0.153(8) 0.213(15) 0.006(10) -0.119(14) -0.076(10)
C47_2 0.48(3) 0.153(10) 0.260(18) -0.012(12) -0.221(17) -0.024(11)
C48_2 0.61(4) 0.229(19) 0.32(2) -0.084(17) -0.22(2) 0.05(2)
C49_2 0.51(3) 0.156(12) 0.279(19) -0.015(12) -0.23(2) 0.031(15)
C50_2 0.58(3) 0.145(13) 0.33(2) 0.002(14) -0.24(2) -0.071(18)
C41A_2 0.15(2) 0.146(11) 0.033(16) -0.003(14) 0.005(15) -0.013(11)
C42A_2 0.14(2) 0.137(16) 0.020(13) -0.024(14) 0.015(13) 0.007(14)
C43A_2 0.13(2) 0.141(16) 0.055(18) -0.013(14) 0.031(15) 0.024(14)
C44A_2 0.16(3) 0.118(15) 0.13(3) 0.005(16) 0.000(18) 0.012(14)
C45A_2 0.14(2) 0.134(13) 0.10(2) 0.013(17) 0.018(17) -0.009(16)
C46A_2 0.077(17) 0.123(11) 0.09(2) -0.005(14) 0.038(12) 0.011(12)
C47A_2 0.31(3) 0.089(15) 0.115(18) -0.023(13) 0.036(19) 0.042(15)
C48A_2 0.32(3) 0.08(2) 0.11(2) -0.015(18) 0.05(2) 0.051(17)
C49A_2 0.31(3) 0.081(19) 0.118(18) -0.024(14) 0.04(2) 0.04(2)
C50A_2 0.33(3) 0.082(18) 0.12(2) -0.032(16) 0.05(2) 0.035(18)

loop_
_atom_type_symbol
_atom_type_description
_atom_type_scat_dispersion_real
_atom_type_scat_dispersion_imag
_atom_type_scat_source
C C 0.0022 0.0012 'International Tables Vol C Tables 4.2.6.8 and 6.1.1.4'
H H 0.0000 0.0000 'International Tables Vol C Tables 4.2.6.8 and 6.1.1.4'
N N 0.0046 0.0025 'International Tables Vol C Tables 4.2.6.8 and 6.1.1.4'
O O 0.0081 0.0046 'International Tables Vol C Tables 4.2.6.8 and 6.1.1.4'

loop_
_geom_angle_atom_site_label_1
_geom_angle_atom_site_label_2
_geom_angle_atom_site_label_3
_geom_angle
_geom_angle_site_symmetry_1
_geom_angle_site_symmetry_3
_geom_angle_publ_flag
C14_1 N1_1 C13_1 125.4(4) . . ?
C14_1 N1_1 C25_1 119.5(5) . . ?
C13_1 N1_1 C25_1 115.0(4) . . ?
C2_1 C1_1 C12_1 120.1(5) . . ?
C2_1 C1_1 C13_1 119.2(5) . . ?
C12_1 C1_1 C13_1 120.7(5) . . ?
C1_1 C2_1 C3_1 122.0(5) . . ?
C1_1 C2_1 H2_1 119.0 . . ?
C3_1 C2_1 H2_1 119.0 . . ?
C2_1 C3_1 C6_1 118.7(5) . . ?
C2_1 C3_1 C4_1 122.8(5) . . ?
C6_1 C3_1 C4_1 118.5(4) . . ?
C5_1 C4_1 C3_1 119.5(5) . . ?
C5_1 C4_1 C15_1 121.9(5) . . ?
C3_1 C4_1 C15_1 118.6(5) . . ?
C4_1 C5_1 C9_1 122.0(5) . 2_575 ?
C4_1 C5_1 H5_1 119.0 . . ?
C9_1 C5_1 H5_1 119.0 2_575 . ?
C8_1 C6_1 C7_1 119.9(5) 2_575 . ?
C8_1 C6_1 C3_1 120.5(5) 2_575 . ?
C7_1 C6_1 C3_1 119.7(4) . . ?
C6_1 C7_1 C12_1 119.7(5) . . ?
C6_1 C7_1 C8_1 119.8(5) . . ?
C12_1 C7_1 C8_1 120.5(5) . . ?
C9_1 C8_1 C6_1 120.6(5) . 2_575 ?
C9_1 C8_1 C7_1 119.0(5) . . ?
C6_1 C8_1 C7_1 120.3(5) 2_575 . ?
C8_1 C9_1 C10_1 119.7(5) . . ?
C8_1 C9_1 C5_1 118.7(5) . 2_575 ?
C10_1 C9_1 C5_1 121.4(5) . 2_575 ?
C11_1 C10_1 C9_1 121.3(5) . . ?
C11_1 C10_1 H10_1 119.4 . . ?
C9_1 C10_1 H10_1 119.4 . . ?
C10_1 C11_1 C12_1 120.9(5) . . ?
C10_1 C11_1 C14_1 120.9(5) . . ?
C12_1 C11_1 C14_1 118.2(5) . . ?
C1_1 C12_1 C7_1 119.8(5) . . ?
C1_1 C12_1 C11_1 121.6(5) . . ?
C7_1 C12_1 C11_1 118.5(5) . . ?
O1_1 C13_1 N1_1 120.5(5) . . ?
O1_1 C13_1 C1_1 124.1(5) . . ?
N1_1 C13_1 C1_1 115.4(5) . . ?
O2_1 C14_1 N1_1 120.1(5) . . ?
O2_1 C14_1 C11_1 121.2(5) . . ?
N1_1 C14_1 C11_1 118.6(5) . . ?
C4_1 C15_1 C16_1 115.5(5) . . ?
C4_1 C15_1 H15A_1 108.4 . . ?
C16_1 C15_1 H15A_1 108.4 . . ?
C4_1 C15_1 H15B_1 108.4 . . ?
C16_1 C15_1 H15B_1 108.4 . . ?
H15A_1 C15_1 H15B_1 107.5 . . ?
C15_1 C16_1 C17_1 113.5(5) . . ?
C15_1 C16_1 H16A_1 108.9 . . ?
C17_1 C16_1 H16A_1 108.9 . . ?
C15_1 C16_1 H16B_1 108.9 . . ?
C17_1 C16_1 H16B_1 108.9 . . ?
H16A_1 C16_1 H16B_1 107.7 . . ?
C18_1 C17_1 C16_1 110.4(5) . . ?
C18_1 C17_1 H17A_1 109.6 . . ?
C16_1 C17_1 H17A_1 109.6 . . ?
C18_1 C17_1 H17B_1 109.6 . . ?
C16_1 C17_1 H17B_1 109.6 . . ?
H17A_1 C17_1 H17B_1 108.1 . . ?
C19_1 C18_1 C17_1 113.4(8) . . ?
C19A_1 C18_1 C17_1 118(2) . . ?
C19_1 C18_1 H18A_1 108.9 . . ?
C17_1 C18_1 H18A_1 108.9 . . ?
C19_1 C18_1 H18B_1 108.9 . . ?
C17_1 C18_1 H18B_1 108.9 . . ?
H18A_1 C18_1 H18B_1 107.7 . . ?
C19A_1 C18_1 H18C_1 107.9 . . ?
C17_1 C18_1 H18C_1 107.9 . . ?
C19A_1 C18_1 H18D_1 107.9 . . ?
C17_1 C18_1 H18D_1 107.9 . . ?
H18C_1 C18_1 H18D_1 107.2 . . ?
C18_1 C19_1 C20_1 111.3(10) . . ?
C18_1 C19_1 H19A_1 109.4 . . ?
C20_1 C19_1 H19A_1 109.4 . . ?
C18_1 C19_1 H19B_1 109.4 . . ?
C20_1 C19_1 H19B_1 109.4 . . ?
H19A_1 C19_1 H19B_1 108.0 . . ?
C21_1 C20_1 C19_1 114.5(11) . . ?
C21_1 C20_1 H20A_1 108.6 . . ?
C19_1 C20_1 H20A_1 108.6 . . ?
C21_1 C20_1 H20B_1 108.6 . . ?
C19_1 C20_1 H20B_1 108.6 . . ?
H20A_1 C20_1 H20B_1 107.6 . . ?
C22_1 C21_1 C20_1 120.0(14) . . ?
C22_1 C21_1 H21A_1 107.3 . . ?
C20_1 C21_1 H21A_1 107.3 . . ?
C22_1 C21_1 H21B_1 107.3 . . ?
C20_1 C21_1 H21B_1 107.3 . . ?
H21A_1 C21_1 H21B_1 106.9 . . ?
C21_1 C22_1 C23_1 109.0(15) . . ?
C21_1 C22_1 H22A_1 109.9 . . ?
C23_1 C22_1 H22A_1 109.9 . . ?
C21_1 C22_1 H22B_1 109.9 . . ?
C23_1 C22_1 H22B_1 109.9 . . ?
H22A_1 C22_1 H22B_1 108.3 . . ?
C22_1 C23_1 C24_1 111(2) . . ?
C22_1 C23_1 H23A_1 109.5 . . ?
C24_1 C23_1 H23A_1 109.5 . . ?
C22_1 C23_1 H23B_1 109.5 . . ?
C24_1 C23_1 H23B_1 109.5 . . ?
H23A_1 C23_1 H23B_1 108.1 . . ?
C23_1 C24_1 H24A_1 109.5 . . ?
C23_1 C24_1 H24B_1 109.5 . . ?
H24A_1 C24_1 H24B_1 109.5 . . ?
C23_1 C24_1 H24C_1 109.5 . . ?
H24A_1 C24_1 H24C_1 109.5 . . ?
H24B_1 C24_1 H24C_1 109.5 . . ?
C30_1 C25_1 C26_1 124.2(6) . . ?
C30_1 C25_1 N1_1 120.9(7) . . ?
C26_1 C25_1 N1_1 114.9(6) . . ?
C25_1 C26_1 C27_1 115.6(7) . . ?
C25_1 C26_1 C31A_1 124.1(12) . . ?
C27_1 C26_1 C31A_1 120.1(13) . . ?
C25_1 C26_1 C31_1 121.2(8) . . ?
C27_1 C26_1 C31_1 123.1(9) . . ?
C28_1 C27_1 C26_1 121.0(8) . . ?
C28_1 C27_1 H27_1 119.5 . . ?
C26_1 C27_1 H27_1 119.5 . . ?
C27_1 C28_1 C29_1 121.9(7) . . ?
C27_1 C28_1 H28_1 119.1 . . ?
C29_1 C28_1 H28_1 119.1 . . ?
C28_1 C29_1 C30_1 118.7(8) . . ?
C28_1 C29_1 H29_1 120.7 . . ?
C30_1 C29_1 H29_1 120.7 . . ?
C25_1 C30_1 C29_1 118.5(8) . . ?
C25_1 C30_1 C41_1 123.4(6) . . ?
C29_1 C30_1 C41_1 118.0(7) . . ?
C32_1 C31_1 C36_1 120.0 . . ?
C32_1 C31_1 C26_1 121.8(9) . . ?
C36_1 C31_1 C26_1 118.1(9) . . ?
C31_1 C32_1 C33_1 120.0 . . ?
C31_1 C32_1 H32_1 120.0 . . ?
C33_1 C32_1 H32_1 120.0 . . ?
C34_1 C33_1 C32_1 120.0 . . ?
C34_1 C33_1 H33_1 120.0 . . ?
C32_1 C33_1 H33_1 120.0 . . ?
C33_1 C34_1 C35_1 120.0 . . ?
C33_1 C34_1 C37_1 122.6(10) . . ?
C35_1 C34_1 C37_1 117.2(10) . . ?
C34_1 C35_1 C36_1 120.0 . . ?
C34_1 C35_1 H35_1 120.0 . . ?
C36_1 C35_1 H35_1 120.0 . . ?
C35_1 C36_1 C31_1 120.0 . . ?
C35_1 C36_1 H36_1 120.0 . . ?
C31_1 C36_1 H36_1 120.0 . . ?
C39_1 C37_1 C34_1 112.5(14) . . ?
C39_1 C37_1 C40_1 113(2) . . ?
C34_1 C37_1 C40_1 106.4(16) . . ?
C39_1 C37_1 C38_1 111.9(18) . . ?
C34_1 C37_1 C38_1 106.5(14) . . ?
C40_1 C37_1 C38_1 106.4(16) . . ?
C37_1 C38_1 H38A_1 109.5 . . ?
C37_1 C38_1 H38B_1 109.5 . . ?
H38A_1 C38_1 H38B_1 109.5 . . ?
C37_1 C38_1 H38C_1 109.5 . . ?
H38A_1 C38_1 H38C_1 109.5 . . ?
H38B_1 C38_1 H38C_1 109.5 . . ?
C37_1 C39_1 H39A_1 109.5 . . ?
C37_1 C39_1 H39B_1 109.5 . . ?
H39A_1 C39_1 H39B_1 109.5 . . ?
C37_1 C39_1 H39C_1 109.5 . . ?
H39A_1 C39_1 H39C_1 109.5 . . ?
H39B_1 C39_1 H39C_1 109.5 . . ?
C37_1 C40_1 H40A_1 109.5 . . ?
C37_1 C40_1 H40B_1 109.5 . . ?
H40A_1 C40_1 H40B_1 109.5 . . ?
C37_1 C40_1 H40C_1 109.5 . . ?
H40A_1 C40_1 H40C_1 109.5 . . ?
H40B_1 C40_1 H40C_1 109.5 . . ?
C42_1 C41_1 C46_1 114.4(9) . . ?
C42_1 C41_1 C30_1 123.9(7) . . ?
C46_1 C41_1 C30_1 121.6(7) . . ?
C43_1 C42_1 C41_1 123.8(9) . . ?
C43_1 C42_1 H42_1 118.1 . . ?
C41_1 C42_1 H42_1 118.1 . . ?
C42_1 C43_1 C44_1 119.6(9) . . ?
C42_1 C43_1 H43_1 120.2 . . ?
C44_1 C43_1 H43_1 120.2 . . ?
C43_1 C44_1 C45_1 119.1(10) . . ?
C43_1 C44_1 C47A_1 116(2) . . ?
C45_1 C44_1 C47A_1 125(2) . . ?
C43_1 C44_1 C47_1 120.2(11) . . ?
C45_1 C44_1 C47_1 120.7(11) . . ?
C46_1 C45_1 C44_1 120.3(9) . . ?
C46_1 C45_1 H45_1 119.9 . . ?
C44_1 C45_1 H45_1 119.9 . . ?
C45_1 C46_1 C41_1 122.8(8) . . ?
C45_1 C46_1 H46_1 118.6 . . ?
C41_1 C46_1 H46_1 118.6 . . ?
C48_1 C47_1 C44_1 115.8(12) . . ?
C48_1 C47_1 C50_1 105.1(14) . . ?
C44_1 C47_1 C50_1 111.5(10) . . ?
C48_1 C47_1 C49_1 107.8(12) . . ?
C44_1 C47_1 C49_1 107.7(13) . . ?
C50_1 C47_1 C49_1 108.7(12) . . ?
C47_1 C48_1 H48A_1 109.5 . . ?
C47_1 C48_1 H48B_1 109.5 . . ?
H48A_1 C48_1 H48B_1 109.5 . . ?
C47_1 C48_1 H48C_1 109.5 . . ?
H48A_1 C48_1 H48C_1 109.5 . . ?
H48B_1 C48_1 H48C_1 109.5 . . ?
C47_1 C49_1 H49A_1 109.5 . . ?
C47_1 C49_1 H49B_1 109.5 . . ?
H49A_1 C49_1 H49B_1 109.5 . . ?
C47_1 C49_1 H49C_1 109.5 . . ?
H49A_1 C49_1 H49C_1 109.5 . . ?
H49B_1 C49_1 H49C_1 109.5 . . ?
C47_1 C50_1 H50A_1 109.5 . . ?
C47_1 C50_1 H50B_1 109.5 . . ?
H50A_1 C50_1 H50B_1 109.5 . . ?
C47_1 C50_1 H50C_1 109.5 . . ?
H50A_1 C50_1 H50C_1 109.5 . . ?
H50B_1 C50_1 H50C_1 109.5 . . ?
C20A_1 C19A_1 C18_1 114(2) . . ?
C20A_1 C19A_1 H19C_1 108.8 . . ?
C18_1 C19A_1 H19C_1 108.8 . . ?
C20A_1 C19A_1 H19D_1 108.8 . . ?
C18_1 C19A_1 H19D_1 108.8 . . ?
H19C_1 C19A_1 H19D_1 107.7 . . ?
C19A_1 C20A_1 C21A_1 115(2) . . ?
C19A_1 C20A_1 H20C_1 108.6 . . ?
C21A_1 C20A_1 H20C_1 108.6 . . ?
C19A_1 C20A_1 H20D_1 108.6 . . ?
C21A_1 C20A_1 H20D_1 108.6 . . ?
H20C_1 C20A_1 H20D_1 107.6 . . ?
C22A_1 C21A_1 C20A_1 114(2) . . ?
C22A_1 C21A_1 H21C_1 108.6 . . ?
C20A_1 C21A_1 H21C_1 108.6 . . ?
C22A_1 C21A_1 H21D_1 108.6 . . ?
C20A_1 C21A_1 H21D_1 108.6 . . ?
H21C_1 C21A_1 H21D_1 107.6 . . ?
C21A_1 C22A_1 C23A_1 111(2) . . ?
C21A_1 C22A_1 H22C_1 109.4 . . ?
C23A_1 C22A_1 H22C_1 109.4 . . ?
C21A_1 C22A_1 H22D_1 109.4 . . ?
C23A_1 C22A_1 H22D_1 109.4 . . ?
H22C_1 C22A_1 H22D_1 108.0 . . ?
C22A_1 C23A_1 C24A_1 112.2(18) . . ?
C22A_1 C23A_1 H23C_1 109.2 . . ?
C24A_1 C23A_1 H23C_1 109.2 . . ?
C22A_1 C23A_1 H23D_1 109.2 . . ?
C24A_1 C23A_1 H23D_1 109.2 . . ?
H23C_1 C23A_1 H23D_1 107.9 . . ?
C23A_1 C24A_1 H24D_1 109.5 . . ?
C23A_1 C24A_1 H24E_1 109.5 . . ?
H24D_1 C24A_1 H24E_1 109.5 . . ?
C23A_1 C24A_1 H24F_1 109.5 . . ?
H24D_1 C24A_1 H24F_1 109.5 . . ?
H24E_1 C24A_1 H24F_1 109.5 . . ?
C32A_1 C31A_1 C36A_1 120.0 . . ?
C32A_1 C31A_1 C26_1 114.7(16) . . ?
C36A_1 C31A_1 C26_1 125.3(16) . . ?
C31A_1 C32A_1 C33A_1 120.0 . . ?
C31A_1 C32A_1 H32A_1 120.0 . . ?
C33A_1 C32A_1 H32A_1 120.0 . . ?
C34A_1 C33A_1 C32A_1 120.0 . . ?
C34A_1 C33A_1 H33A_1 120.0 . . ?
C32A_1 C33A_1 H33A_1 120.0 . . ?
C35A_1 C34A_1 C33A_1 120.0 . . ?
C35A_1 C34A_1 C37A_1 117.9(15) . . ?
C33A_1 C34A_1 C37A_1 122.1(15) . . ?
C34A_1 C35A_1 C36A_1 120.0 . . ?
C34A_1 C35A_1 H35A_1 120.0 . . ?
C36A_1 C35A_1 H35A_1 120.0 . . ?
C35A_1 C36A_1 C31A_1 120.0 . . ?
C35A_1 C36A_1 H36A_1 120.0 . . ?
C31A_1 C36A_1 H36A_1 120.0 . . ?
C39A_1 C37A_1 C34A_1 109.6(19) . . ?
C39A_1 C37A_1 C40A_1 113(3) . . ?
C34A_1 C37A_1 C40A_1 109(2) . . ?
C39A_1 C37A_1 C38A_1 117(3) . . ?
C34A_1 C37A_1 C38A_1 102.9(19) . . ?
C40A_1 C37A_1 C38A_1 105(2) . . ?
C37A_1 C38A_1 H38D_1 109.5 . . ?
C37A_1 C38A_1 H38E_1 109.5 . . ?
H38D_1 C38A_1 H38E_1 109.5 . . ?
C37A_1 C38A_1 H38F_1 109.5 . . ?
H38D_1 C38A_1 H38F_1 109.5 . . ?
H38E_1 C38A_1 H38F_1 109.5 . . ?
C37A_1 C39A_1 H39D_1 109.5 . . ?
C37A_1 C39A_1 H39E_1 109.5 . . ?
H39D_1 C39A_1 H39E_1 109.5 . . ?
C37A_1 C39A_1 H39F_1 109.5 . . ?
H39D_1 C39A_1 H39F_1 109.5 . . ?
H39E_1 C39A_1 H39F_1 109.5 . . ?
C37A_1 C40A_1 H40D_1 109.5 . . ?
C37A_1 C40A_1 H40E_1 109.5 . . ?
H40D_1 C40A_1 H40E_1 109.5 . . ?
C37A_1 C40A_1 H40F_1 109.5 . . ?
H40D_1 C40A_1 H40F_1 109.5 . . ?
H40E_1 C40A_1 H40F_1 109.5 . . ?
C48A_1 C47A_1 C44_1 107(3) . . ?
C48A_1 C47A_1 C50A_1 106(3) . . ?
C44_1 C47A_1 C50A_1 111(3) . . ?
C48A_1 C47A_1 C49A_1 109(3) . . ?
C44_1 C47A_1 C49A_1 112(4) . . ?
C50A_1 C47A_1 C49A_1 111(3) . . ?
C47A_1 C48A_1 H48D_1 109.5 . . ?
C47A_1 C48A_1 H48E_1 109.5 . . ?
H48D_1 C48A_1 H48E_1 109.5 . . ?
C47A_1 C48A_1 H48F_1 109.5 . . ?
H48D_1 C48A_1 H48F_1 109.5 . . ?
H48E_1 C48A_1 H48F_1 109.5 . . ?
C47A_1 C49A_1 H49D_1 109.5 . . ?
C47A_1 C49A_1 H49E_1 109.5 . . ?
H49D_1 C49A_1 H49E_1 109.5 . . ?
C47A_1 C49A_1 H49F_1 109.5 . . ?
H49D_1 C49A_1 H49F_1 109.5 . . ?
H49E_1 C49A_1 H49F_1 109.5 . . ?
C47A_1 C50A_1 H50D_1 109.5 . . ?
C47A_1 C50A_1 H50E_1 109.5 . . ?
H50D_1 C50A_1 H50E_1 109.5 . . ?
C47A_1 C50A_1 H50F_1 109.5 . . ?
H50D_1 C50A_1 H50F_1 109.5 . . ?
H50E_1 C50A_1 H50F_1 109.5 . . ?
C14_2 N1_2 C13_2 124.5(4) . . ?
C14_2 N1_2 C25_2 117.5(4) . . ?
C13_2 N1_2 C25_2 117.9(4) . . ?
C2_2 C1_2 C12_2 120.6(5) . . ?
C2_2 C1_2 C13_2 119.8(5) . . ?
C12_2 C1_2 C13_2 119.6(5) . . ?
C1_2 C2_2 C3_2 123.4(5) . . ?
C1_2 C2_2 H2_2 118.3 . . ?
C3_2 C2_2 H2_2 118.3 . . ?
C2_2 C3_2 C6_2 117.1(4) . . ?
C2_2 C3_2 C4_2 123.6(5) . . ?
C6_2 C3_2 C4_2 119.3(4) . . ?
C5_2 C4_2 C3_2 118.6(5) . . ?
C5_2 C4_2 C15_2 122.3(5) . . ?
C3_2 C4_2 C15_2 119.1(4) . . ?
C4_2 C5_2 C9_2 122.8(5) . 2_666 ?
C4_2 C5_2 H5_2 118.6 . . ?
C9_2 C5_2 H5_2 118.6 2_666 . ?
C8_2 C6_2 C7_2 119.7(4) 2_666 . ?
C8_2 C6_2 C3_2 120.2(5) 2_666 . ?
C7_2 C6_2 C3_2 120.1(4) . . ?
C8_2 C7_2 C6_2 120.1(4) . . ?
C8_2 C7_2 C12_2 119.1(4) . . ?
C6_2 C7_2 C12_2 120.8(4) . . ?
C9_2 C8_2 C6_2 120.5(5) . 2_666 ?
C9_2 C8_2 C7_2 119.3(4) . . ?
C6_2 C8_2 C7_2 120.2(4) 2_666 . ?
C8_2 C9_2 C10_2 119.7(5) . . ?
C8_2 C9_2 C5_2 118.5(4) . 2_666 ?
C10_2 C9_2 C5_2 121.8(5) . 2_666 ?
C11_2 C10_2 C9_2 121.6(5) . . ?
C11_2 C10_2 H10_2 119.2 . . ?
C9_2 C10_2 H10_2 119.2 . . ?
C10_2 C11_2 C12_2 119.7(5) . . ?
C10_2 C11_2 C14_2 119.6(5) . . ?
C12_2 C11_2 C14_2 120.7(5) . . ?
C11_2 C12_2 C1_2 121.4(5) . . ?
C11_2 C12_2 C7_2 120.7(5) . . ?
C1_2 C12_2 C7_2 117.9(4) . . ?
O1_2 C13_2 N1_2 119.6(5) . . ?
O1_2 C13_2 C1_2 123.4(5) . . ?
N1_2 C13_2 C1_2 117.0(4) . . ?
O2_2 C14_2 N1_2 119.8(5) . . ?
O2_2 C14_2 C11_2 123.4(5) . . ?
N1_2 C14_2 C11_2 116.8(5) . . ?
C4_2 C15_2 C16_2 114.3(4) . . ?
C4_2 C15_2 H15A_2 108.7 . . ?
C16_2 C15_2 H15A_2 108.7 . . ?
C4_2 C15_2 H15B_2 108.7 . . ?
C16_2 C15_2 H15B_2 108.7 . . ?
H15A_2 C15_2 H15B_2 107.6 . . ?
C17_2 C16_2 C15_2 113.1(5) . . ?
C17_2 C16_2 H16A_2 109.0 . . ?
C15_2 C16_2 H16A_2 109.0 . . ?
C17_2 C16_2 H16B_2 109.0 . . ?
C15_2 C16_2 H16B_2 109.0 . . ?
H16A_2 C16_2 H16B_2 107.8 . . ?
C16_2 C17_2 C18_2 109.2(5) . . ?
C16_2 C17_2 H17A_2 109.8 . . ?
C18_2 C17_2 H17A_2 109.8 . . ?
C16_2 C17_2 H17B_2 109.8 . . ?
C18_2 C17_2 H17B_2 109.8 . . ?
H17A_2 C17_2 H17B_2 108.3 . . ?
C19_2 C18_2 C17_2 114.7(5) . . ?
C19_2 C18_2 H18A_2 108.6 . . ?
C17_2 C18_2 H18A_2 108.6 . . ?
C19_2 C18_2 H18B_2 108.6 . . ?
C17_2 C18_2 H18B_2 108.6 . . ?
H18A_2 C18_2 H18B_2 107.6 . . ?
C18_2 C19_2 C20_2 113.7(6) . . ?
C18_2 C19_2 H19A_2 108.8 . . ?
C20_2 C19_2 H19A_2 108.8 . . ?
C18_2 C19_2 H19B_2 108.8 . . ?
C20_2 C19_2 H19B_2 108.8 . . ?
H19A_2 C19_2 H19B_2 107.7 . . ?
C21_2 C20_2 C19_2 117.3(6) . . ?
C21_2 C20_2 H20A_2 108.0 . . ?
C19_2 C20_2 H20A_2 108.0 . . ?
C21_2 C20_2 H20B_2 108.0 . . ?
C19_2 C20_2 H20B_2 108.0 . . ?
H20A_2 C20_2 H20B_2 107.2 . . ?
C20_2 C21_2 C22_2 116.1(7) . . ?
C20_2 C21_2 H21A_2 108.3 . . ?
C22_2 C21_2 H21A_2 108.3 . . ?
C20_2 C21_2 H21B_2 108.3 . . ?
C22_2 C21_2 H21B_2 108.3 . . ?
H21A_2 C21_2 H21B_2 107.4 . . ?
C23_2 C22_2 C21_2 118.0(8) . . ?
C23_2 C22_2 H22A_2 107.8 . . ?
C21_2 C22_2 H22A_2 107.8 . . ?
C23_2 C22_2 H22B_2 107.8 . . ?
C21_2 C22_2 H22B_2 107.8 . . ?
H22A_2 C22_2 H22B_2 107.1 . . ?
C22_2 C23_2 C24_2 117.3(10) . . ?
C22_2 C23_2 H23A_2 108.0 . . ?
C24_2 C23_2 H23A_2 108.0 . . ?
C22_2 C23_2 H23B_2 108.0 . . ?
C24_2 C23_2 H23B_2 108.0 . . ?
H23A_2 C23_2 H23B_2 107.2 . . ?
C23_2 C24_2 H24A_2 109.5 . . ?
C23_2 C24_2 H24B_2 109.5 . . ?
H24A_2 C24_2 H24B_2 109.5 . . ?
C23_2 C24_2 H24C_2 109.5 . . ?
H24A_2 C24_2 H24C_2 109.5 . . ?
H24B_2 C24_2 H24C_2 109.5 . . ?
C30_2 C25_2 C26_2 122.4(6) . . ?
C30_2 C25_2 N1_2 118.7(6) . . ?
C26_2 C25_2 N1_2 118.8(7) . . ?
C25_2 C26_2 C27_2 117.3(7) . . ?
C25_2 C26_2 C31_2 122.6(6) . . ?
C27_2 C26_2 C31_2 120.0(7) . . ?
C28_2 C27_2 C26_2 120.6(7) . . ?
C28_2 C27_2 H27_2 119.7 . . ?
C26_2 C27_2 H27_2 119.7 . . ?
C29_2 C28_2 C27_2 119.9(7) . . ?
C29_2 C28_2 H28_2 120.1 . . ?
C27_2 C28_2 H28_2 120.1 . . ?
C28_2 C29_2 C30_2 120.5(8) . . ?
C28_2 C29_2 H29_2 119.7 . . ?
C30_2 C29_2 H29_2 119.7 . . ?
C25_2 C30_2 C29_2 119.2(7) . . ?
C25_2 C30_2 C41A_2 115.5(11) . . ?
C29_2 C30_2 C41A_2 125.2(12) . . ?
C25_2 C30_2 C41_2 125.1(6) . . ?
C29_2 C30_2 C41_2 115.6(8) . . ?
C36_2 C31_2 C32_2 118.2(8) . . ?
C36_2 C31_2 C26_2 120.3(7) . . ?
C32_2 C31_2 C26_2 121.1(7) . . ?
C33_2 C32_2 C31_2 119.6(7) . . ?
C33_2 C32_2 H32_2 120.2 . . ?
C31_2 C32_2 H32_2 120.2 . . ?
C34_2 C33_2 C32_2 122.7(7) . . ?
C34_2 C33_2 H33_2 118.6 . . ?
C32_2 C33_2 H33_2 118.6 . . ?
C33_2 C34_2 C35_2 117.9(9) . . ?
C33_2 C34_2 C37_2 121.0(8) . . ?
C35_2 C34_2 C37_2 121.1(8) . . ?
C34_2 C35_2 C36_2 120.3(8) . . ?
C34_2 C35_2 H35_2 119.8 . . ?
C36_2 C35_2 H35_2 119.8 . . ?
C31_2 C36_2 C35_2 121.2(7) . . ?
C31_2 C36_2 H36_2 119.4 . . ?
C35_2 C36_2 H36_2 119.4 . . ?
C40_2 C37_2 C38_2 112.0(8) . . ?
C40_2 C37_2 C34_2 115.2(8) . . ?
C38_2 C37_2 C34_2 109.6(7) . . ?
C40_2 C37_2 C39_2 104.0(9) . . ?
C38_2 C37_2 C39_2 106.7(7) . . ?
C34_2 C37_2 C39_2 109.0(7) . . ?
C37_2 C38_2 H38A_2 109.5 . . ?
C37_2 C38_2 H38B_2 109.5 . . ?
H38A_2 C38_2 H38B_2 109.5 . . ?
C37_2 C38_2 H38C_2 109.5 . . ?
H38A_2 C38_2 H38C_2 109.5 . . ?
H38B_2 C38_2 H38C_2 109.5 . . ?
C37_2 C39_2 H39A_2 109.5 . . ?
C37_2 C39_2 H39B_2 109.5 . . ?
H39A_2 C39_2 H39B_2 109.5 . . ?
C37_2 C39_2 H39C_2 109.5 . . ?
H39A_2 C39_2 H39C_2 109.5 . . ?
H39B_2 C39_2 H39C_2 109.5 . . ?
C37_2 C40_2 H40A_2 109.5 . . ?
C37_2 C40_2 H40B_2 109.5 . . ?
H40A_2 C40_2 H40B_2 109.5 . . ?
C37_2 C40_2 H40C_2 109.5 . . ?
H40A_2 C40_2 H40C_2 109.5 . . ?
H40B_2 C40_2 H40C_2 109.5 . . ?
C42_2 C41_2 C46_2 120.0 . . ?
C42_2 C41_2 C30_2 117.1(6) . . ?
C46_2 C41_2 C30_2 122.8(6) . . ?
C41_2 C42_2 C43_2 120.0 . . ?
C41_2 C42_2 H42_2 120.0 . . ?
C43_2 C42_2 H42_2 120.0 . . ?
C44_2 C43_2 C42_2 120.0 . . ?
C44_2 C43_2 H43_2 120.0 . . ?
C42_2 C43_2 H43_2 120.0 . . ?
C45_2 C44_2 C43_2 120.0 . . ?
C45_2 C44_2 C47_2 122.3(8) . . ?
C43_2 C44_2 C47_2 117.6(8) . . ?
C44_2 C45_2 C46_2 120.0 . . ?
C44_2 C45_2 H45_2 120.0 . . ?
C46_2 C45_2 H45_2 120.0 . . ?
C45_2 C46_2 C41_2 120.0 . . ?
C45_2 C46_2 H46_2 120.0 . . ?
C41_2 C46_2 H46_2 120.0 . . ?
C49_2 C47_2 C50_2 113.0(13) . . ?
C49_2 C47_2 C44_2 117.3(11) . . ?
C50_2 C47_2 C44_2 107.7(13) . . ?
C49_2 C47_2 C48_2 107.5(13) . . ?
C50_2 C47_2 C48_2 103.1(13) . . ?
C44_2 C47_2 C48_2 107.0(12) . . ?
C47_2 C48_2 H48A_2 109.5 . . ?
C47_2 C48_2 H48B_2 109.5 . . ?
H48A_2 C48_2 H48B_2 109.5 . . ?
C47_2 C48_2 H48C_2 109.5 . . ?
H48A_2 C48_2 H48C_2 109.5 . . ?
H48B_2 C48_2 H48C_2 109.5 . . ?
C47_2 C49_2 H49A_2 109.5 . . ?
C47_2 C49_2 H49B_2 109.5 . . ?
H49A_2 C49_2 H49B_2 109.5 . . ?
C47_2 C49_2 H49C_2 109.5 . . ?
H49A_2 C49_2 H49C_2 109.5 . . ?
H49B_2 C49_2 H49C_2 109.5 . . ?
C47_2 C50_2 H50A_2 109.5 . . ?
C47_2 C50_2 H50B_2 109.5 . . ?
H50A_2 C50_2 H50B_2 109.5 . . ?
C47_2 C50_2 H50C_2 109.5 . . ?
H50A_2 C50_2 H50C_2 109.5 . . ?
H50B_2 C50_2 H50C_2 109.5 . . ?
C42A_2 C41A_2 C46A_2 120.0 . . ?
C42A_2 C41A_2 C30_2 134.0(19) . . ?
C46A_2 C41A_2 C30_2 106.0(19) . . ?
C41A_2 C42A_2 C43A_2 120.0 . . ?
C41A_2 C42A_2 H42A_2 120.0 . . ?
C43A_2 C42A_2 H42A_2 120.0 . . ?
C44A_2 C43A_2 C42A_2 120.0 . . ?
C44A_2 C43A_2 H43A_2 120.0 . . ?
C42A_2 C43A_2 H43A_2 120.0 . . ?
C43A_2 C44A_2 C45A_2 120.0 . . ?
C43A_2 C44A_2 C47A_2 117.0(17) . . ?
C45A_2 C44A_2 C47A_2 122.9(17) . . ?
C46A_2 C45A_2 C44A_2 120.0 . . ?
C46A_2 C45A_2 H45A_2 120.0 . . ?
C44A_2 C45A_2 H45A_2 120.0 . . ?
C45A_2 C46A_2 C41A_2 120.0 . . ?
C45A_2 C46A_2 H46A_2 120.0 . . ?
C41A_2 C46A_2 H46A_2 120.0 . . ?
C49A_2 C47A_2 C44A_2 111.5(19) . . ?
C49A_2 C47A_2 C50A_2 106.4(18) . . ?
C44A_2 C47A_2 C50A_2 115(2) . . ?
C49A_2 C47A_2 C48A_2 109.2(18) . . ?
C44A_2 C47A_2 C48A_2 108(2) . . ?
C50A_2 C47A_2 C48A_2 106.6(18) . . ?
C47A_2 C48A_2 H48D_2 109.5 . . ?
C47A_2 C48A_2 H48E_2 109.5 . . ?
H48D_2 C48A_2 H48E_2 109.5 . . ?
C47A_2 C48A_2 H48F_2 109.5 . . ?
H48D_2 C48A_2 H48F_2 109.5 . . ?
H48E_2 C48A_2 H48F_2 109.5 . . ?
C47A_2 C49A_2 H49D_2 109.5 . . ?
C47A_2 C49A_2 H49E_2 109.5 . . ?
H49D_2 C49A_2 H49E_2 109.5 . . ?
C47A_2 C49A_2 H49F_2 109.5 . . ?
H49D_2 C49A_2 H49F_2 109.5 . . ?
H49E_2 C49A_2 H49F_2 109.5 . . ?
C47A_2 C50A_2 H50D_2 109.5 . . ?
C47A_2 C50A_2 H50E_2 109.5 . . ?
H50D_2 C50A_2 H50E_2 109.5 . . ?
C47A_2 C50A_2 H50F_2 109.5 . . ?
H50D_2 C50A_2 H50F_2 109.5 . . ?
H50E_2 C50A_2 H50F_2 109.5 . . ?

loop_
_geom_bond_atom_site_label_1
_geom_bond_atom_site_label_2
_geom_bond_distance
_geom_bond_site_symmetry_2
_geom_bond_publ_flag
O1_1 C13_1 1.197(6) . ?
O2_1 C14_1 1.223(6) . ?
N1_1 C14_1 1.375(7) . ?
N1_1 C13_1 1.423(7) . ?
N1_1 C25_1 1.462(7) . ?
C1_1 C2_1 1.374(7) . ?
C1_1 C12_1 1.411(7) . ?
C1_1 C13_1 1.476(7) . ?
C2_1 C3_1 1.390(7) . ?
C2_1 H2_1 0.9500 . ?
C3_1 C6_1 1.439(7) . ?
C3_1 C4_1 1.443(7) . ?
C4_1 C5_1 1.366(7) . ?
C4_1 C15_1 1.486(7) . ?
C5_1 C9_1 1.444(7) 2_575 ?
C5_1 H5_1 0.9500 . ?
C6_1 C8_1 1.402(7) 2_575 ?
C6_1 C7_1 1.406(7) . ?
C7_1 C12_1 1.413(7) . ?
C7_1 C8_1 1.415(7) . ?
C8_1 C9_1 1.396(7) . ?
C9_1 C10_1 1.419(7) . ?
C10_1 C11_1 1.343(7) . ?
C10_1 H10_1 0.9500 . ?
C11_1 C12_1 1.422(7) . ?
C11_1 C14_1 1.479(7) . ?
C15_1 C16_1 1.519(8) . ?
C15_1 H15A_1 0.9900 . ?
C15_1 H15B_1 0.9900 . ?
C16_1 C17_1 1.532(8) . ?
C16_1 H16A_1 0.9900 . ?
C16_1 H16B_1 0.9900 . ?
C17_1 C18_1 1.525(9) . ?
C17_1 H17A_1 0.9900 . ?
C17_1 H17B_1 0.9900 . ?
C18_1 C19_1 1.509(14) . ?
C18_1 C19A_1 1.515(18) . ?
C18_1 H18A_1 0.9900 . ?
C18_1 H18B_1 0.9900 . ?
C18_1 H18C_1 0.9900 . ?
C18_1 H18D_1 0.9900 . ?
C19_1 C20_1 1.514(13) . ?
C19_1 H19A_1 0.9900 . ?
C19_1 H19B_1 0.9900 . ?
C20_1 C21_1 1.512(12) . ?
C20_1 H20A_1 0.9900 . ?
C20_1 H20B_1 0.9900 . ?
C21_1 C22_1 1.502(14) . ?
C21_1 H21A_1 0.9900 . ?
C21_1 H21B_1 0.9900 . ?
C22_1 C23_1 1.522(15) . ?
C22_1 H22A_1 0.9900 . ?
C22_1 H22B_1 0.9900 . ?
C23_1 C24_1 1.534(16) . ?
C23_1 H23A_1 0.9900 . ?
C23_1 H23B_1 0.9900 . ?
C24_1 H24A_1 0.9800 . ?
C24_1 H24B_1 0.9800 . ?
C24_1 H24C_1 0.9800 . ?
C25_1 C30_1 1.354(9) . ?
C25_1 C26_1 1.401(9) . ?
C26_1 C27_1 1.416(8) . ?
C26_1 C31A_1 1.454(14) . ?
C26_1 C31_1 1.504(10) . ?
C27_1 C28_1 1.359(10) . ?
C27_1 H27_1 0.9500 . ?
C28_1 C29_1 1.383(11) . ?
C28_1 H28_1 0.9500 . ?
C29_1 C30_1 1.413(9) . ?
C29_1 H29_1 0.9500 . ?
C30_1 C41_1 1.458(10) . ?
C31_1 C32_1 1.3900 . ?
C31_1 C36_1 1.3900 . ?
C32_1 C33_1 1.3900 . ?
C32_1 H32_1 0.9500 . ?
C33_1 C34_1 1.3900 . ?
C33_1 H33_1 0.9500 . ?
C34_1 C35_1 1.3900 . ?
C34_1 C37_1 1.534(14) . ?
C35_1 C36_1 1.3900 . ?
C35_1 H35_1 0.9500 . ?
C36_1 H36_1 0.9500 . ?
C37_1 C39_1 1.41(2) . ?
C37_1 C40_1 1.61(2) . ?
C37_1 C38_1 1.64(2) . ?
C38_1 H38A_1 0.9800 . ?
C38_1 H38B_1 0.9800 . ?
C38_1 H38C_1 0.9800 . ?
C39_1 H39A_1 0.9800 . ?
C39_1 H39B_1 0.9800 . ?
C39_1 H39C_1 0.9800 . ?
C40_1 H40A_1 0.9800 . ?
C40_1 H40B_1 0.9800 . ?
C40_1 H40C_1 0.9800 . ?
C41_1 C42_1 1.398(10) . ?
C41_1 C46_1 1.410(9) . ?
C42_1 C43_1 1.348(11) . ?
C42_1 H42_1 0.9500 . ?
C43_1 C44_1 1.374(11) . ?
C43_1 H43_1 0.9500 . ?
C44_1 C45_1 1.391(10) . ?
C44_1 C47A_1 1.48(2) . ?
C44_1 C47_1 1.485(13) . ?
C45_1 C46_1 1.340(9) . ?
C45_1 H45_1 0.9500 . ?
C46_1 H46_1 0.9500 . ?
C47_1 C48_1 1.482(18) . ?
C47_1 C50_1 1.566(16) . ?
C47_1 C49_1 1.58(2) . ?
C48_1 H48A_1 0.9800 . ?
C48_1 H48B_1 0.9800 . ?
C48_1 H48C_1 0.9800 . ?
C49_1 H49A_1 0.9800 . ?
C49_1 H49B_1 0.9800 . ?
C49_1 H49C_1 0.9800 . ?
C50_1 H50A_1 0.9800 . ?
C50_1 H50B_1 0.9800 . ?
C50_1 H50C_1 0.9800 . ?
C19A_1 C20A_1 1.513(15) . ?
C19A_1 H19C_1 0.9900 . ?
C19A_1 H19D_1 0.9900 . ?
C20A_1 C21A_1 1.519(15) . ?
C20A_1 H20C_1 0.9900 . ?
C20A_1 H20D_1 0.9900 . ?
C21A_1 C22A_1 1.504(16) . ?
C21A_1 H21C_1 0.9900 . ?
C21A_1 H21D_1 0.9900 . ?
C22A_1 C23A_1 1.522(16) . ?
C22A_1 H22C_1 0.9900 . ?
C22A_1 H22D_1 0.9900 . ?
C23A_1 C24A_1 1.546(16) . ?
C23A_1 H23C_1 0.9900 . ?
C23A_1 H23D_1 0.9900 . ?
C24A_1 H24D_1 0.9800 . ?
C24A_1 H24E_1 0.9800 . ?
C24A_1 H24F_1 0.9800 . ?
C31A_1 C32A_1 1.3900 . ?
C31A_1 C36A_1 1.3900 . ?
C32A_1 C33A_1 1.3900 . ?
C32A_1 H32A_1 0.9500 . ?
C33A_1 C34A_1 1.3900 . ?
C33A_1 H33A_1 0.9500 . ?
C34A_1 C35A_1 1.3900 . ?
C34A_1 C37A_1 1.534(18) . ?
C35A_1 C36A_1 1.3900 . ?
C35A_1 H35A_1 0.9500 . ?
C36A_1 H36A_1 0.9500 . ?
C37A_1 C39A_1 1.41(3) . ?
C37A_1 C40A_1 1.61(3) . ?
C37A_1 C38A_1 1.64(2) . ?
C38A_1 H38D_1 0.9800 . ?
C38A_1 H38E_1 0.9800 . ?
C38A_1 H38F_1 0.9800 . ?
C39A_1 H39D_1 0.9800 . ?
C39A_1 H39E_1 0.9800 . ?
C39A_1 H39F_1 0.9800 . ?
C40A_1 H40D_1 0.9800 . ?
C40A_1 H40E_1 0.9800 . ?
C40A_1 H40F_1 0.9800 . ?
C47A_1 C48A_1 1.48(2) . ?
C47A_1 C50A_1 1.56(2) . ?
C47A_1 C49A_1 1.57(3) . ?
C48A_1 H48D_1 0.9800 . ?
C48A_1 H48E_1 0.9800 . ?
C48A_1 H48F_1 0.9800 . ?
C49A_1 H49D_1 0.9800 . ?
C49A_1 H49E_1 0.9800 . ?
C49A_1 H49F_1 0.9800 . ?
C50A_1 H50D_1 0.9800 . ?
C50A_1 H50E_1 0.9800 . ?
C50A_1 H50F_1 0.9800 . ?
O1_2 C13_2 1.216(6) . ?
O2_2 C14_2 1.217(6) . ?
N1_2 C14_2 1.391(6) . ?
N1_2 C13_2 1.399(6) . ?
N1_2 C25_2 1.474(7) . ?
C1_2 C2_2 1.373(7) . ?
C1_2 C12_2 1.403(7) . ?
C1_2 C13_2 1.462(7) . ?
C2_2 C3_2 1.408(7) . ?
C2_2 H2_2 0.9500 . ?
C3_2 C6_2 1.419(7) . ?
C3_2 C4_2 1.429(7) . ?
C4_2 C5_2 1.366(7) . ?
C4_2 C15_2 1.488(7) . ?
C5_2 C9_2 1.426(7) 2_666 ?
C5_2 H5_2 0.9500 . ?
C6_2 C8_2 1.408(6) 2_666 ?
C6_2 C7_2 1.419(7) . ?
C7_2 C8_2 1.417(7) . ?
C7_2 C12_2 1.428(7) . ?
C8_2 C9_2 1.385(7) . ?
C9_2 C10_2 1.421(7) . ?
C10_2 C11_2 1.363(7) . ?
C10_2 H10_2 0.9500 . ?
C11_2 C12_2 1.379(7) . ?
C11_2 C14_2 1.458(7) . ?
C15_2 C16_2 1.557(7) . ?
C15_2 H15A_2 0.9900 . ?
C15_2 H15B_2 0.9900 . ?
C16_2 C17_2 1.524(7) . ?
C16_2 H16A_2 0.9900 . ?
C16_2 H16B_2 0.9900 . ?
C17_2 C18_2 1.532(8) . ?
C17_2 H17A_2 0.9900 . ?
C17_2 H17B_2 0.9900 . ?
C18_2 C19_2 1.491(8) . ?
C18_2 H18A_2 0.9900 . ?
C18_2 H18B_2 0.9900 . ?
C19_2 C20_2 1.518(8) . ?
C19_2 H19A_2 0.9900 . ?
C19_2 H19B_2 0.9900 . ?
C20_2 C21_2 1.468(9) . ?
C20_2 H20A_2 0.9900 . ?
C20_2 H20B_2 0.9900 . ?
C21_2 C22_2 1.503(10) . ?
C21_2 H21A_2 0.9900 . ?
C21_2 H21B_2 0.9900 . ?
C22_2 C23_2 1.439(10) . ?
C22_2 H22A_2 0.9900 . ?
C22_2 H22B_2 0.9900 . ?
C23_2 C24_2 1.505(12) . ?
C23_2 H23A_2 0.9900 . ?
C23_2 H23B_2 0.9900 . ?
C24_2 H24A_2 0.9800 . ?
C24_2 H24B_2 0.9800 . ?
C24_2 H24C_2 0.9800 . ?
C25_2 C30_2 1.355(9) . ?
C25_2 C26_2 1.383(9) . ?
C26_2 C27_2 1.405(8) . ?
C26_2 C31_2 1.458(9) . ?
C27_2 C28_2 1.394(9) . ?
C27_2 H27_2 0.9500 . ?
C28_2 C29_2 1.350(10) . ?
C28_2 H28_2 0.9500 . ?
C29_2 C30_2 1.402(8) . ?
C29_2 H29_2 0.9500 . ?
C30_2 C41A_2 1.497(16) . ?
C30_2 C41_2 1.541(9) . ?
C31_2 C36_2 1.360(9) . ?
C31_2 C32_2 1.401(8) . ?
C32_2 C33_2 1.381(9) . ?
C32_2 H32_2 0.9500 . ?
C33_2 C34_2 1.353(10) . ?
C33_2 H33_2 0.9500 . ?
C34_2 C35_2 1.386(10) . ?
C34_2 C37_2 1.536(11) . ?
C35_2 C36_2 1.400(10) . ?
C35_2 H35_2 0.9500 . ?
C36_2 H36_2 0.9500 . ?
C37_2 C40_2 1.508(11) . ?
C37_2 C38_2 1.529(10) . ?
C37_2 C39_2 1.574(11) . ?
C38_2 H38A_2 0.9800 . ?
C38_2 H38B_2 0.9800 . ?
C38_2 H38C_2 0.9800 . ?
C39_2 H39A_2 0.9800 . ?
C39_2 H39B_2 0.9800 . ?
C39_2 H39C_2 0.9800 . ?
C40_2 H40A_2 0.9800 . ?
C40_2 H40B_2 0.9800 . ?
C40_2 H40C_2 0.9800 . ?
C41_2 C42_2 1.3900 . ?
C41_2 C46_2 1.3900 . ?
C42_2 C43_2 1.3900 . ?
C42_2 H42_2 0.9500 . ?
C43_2 C44_2 1.3900 . ?
C43_2 H43_2 0.9500 . ?
C44_2 C45_2 1.3900 . ?
C44_2 C47_2 1.548(12) . ?
C45_2 C46_2 1.3900 . ?
C45_2 H45_2 0.9500 . ?
C46_2 H46_2 0.9500 . ?
C47_2 C49_2 1.505(13) . ?
C47_2 C50_2 1.546(14) . ?
C47_2 C48_2 1.575(14) . ?
C48_2 H48A_2 0.9800 . ?
C48_2 H48B_2 0.9800 . ?
C48_2 H48C_2 0.9800 . ?
C49_2 H49A_2 0.9800 . ?
C49_2 H49B_2 0.9800 . ?
C49_2 H49C_2 0.9800 . ?
C50_2 H50A_2 0.9800 . ?
C50_2 H50B_2 0.9800 . ?
C50_2 H50C_2 0.9800 . ?
C41A_2 C42A_2 1.3900 . ?
C41A_2 C46A_2 1.3900 . ?
C42A_2 C43A_2 1.3900 . ?
C42A_2 H42A_2 0.9500 . ?
C43A_2 C44A_2 1.3900 . ?
C43A_2 H43A_2 0.9500 . ?
C44A_2 C45A_2 1.3900 . ?
C44A_2 C47A_2 1.540(14) . ?
C45A_2 C46A_2 1.3900 . ?
C45A_2 H45A_2 0.9500 . ?
C46A_2 H46A_2 0.9500 . ?
C47A_2 C49A_2 1.511(15) . ?
C47A_2 C50A_2 1.542(16) . ?
C47A_2 C48A_2 1.552(16) . ?
C48A_2 H48D_2 0.9800 . ?
C48A_2 H48E_2 0.9800 . ?
C48A_2 H48F_2 0.9800 . ?
C49A_2 H49D_2 0.9800 . ?
C49A_2 H49E_2 0.9800 . ?
C49A_2 H49F_2 0.9800 . ?
C50A_2 H50D_2 0.9800 . ?
C50A_2 H50E_2 0.9800 . ?
C50A_2 H50F_2 0.9800 . ?
O1_101 C1_101 1.458(19) . ?
O1_102 C1_102 1.436(16) . ?
O1_103 C1_103 1.43(2) . ?
O1_104 C1_104 1.43(2) . ?
O1_105 C1_105 1.466(19) . ?
O1_106 C1_106 1.45(2) . ?

loop_
_geom_torsion_atom_site_label_1
_geom_torsion_atom_site_label_2
_geom_torsion_atom_site_label_3
_geom_torsion_atom_site_label_4
_geom_torsion
_geom_torsion_site_symmetry_1
_geom_torsion_site_symmetry_2
_geom_torsion_site_symmetry_3
_geom_torsion_site_symmetry_4
_geom_torsion_publ_flag
C12_1 C1_1 C2_1 C3_1 -0.1(9) . . . . ?
C13_1 C1_1 C2_1 C3_1 -179.6(6) . . . . ?
C1_1 C2_1 C3_1 C6_1 -0.6(9) . . . . ?
C1_1 C2_1 C3_1 C4_1 -179.2(6) . . . . ?
C2_1 C3_1 C4_1 C5_1 179.0(6) . . . . ?
C6_1 C3_1 C4_1 C5_1 0.4(9) . . . . ?
C2_1 C3_1 C4_1 C15_1 -2.3(10) . . . . ?
C6_1 C3_1 C4_1 C15_1 179.1(6) . . . . ?
C3_1 C4_1 C5_1 C9_1 -1.6(10) . . . 2_575 ?
C15_1 C4_1 C5_1 C9_1 179.7(6) . . . 2_575 ?
C2_1 C3_1 C6_1 C8_1 -179.8(6) . . . 2_575 ?
C4_1 C3_1 C6_1 C8_1 -1.1(9) . . . 2_575 ?
C2_1 C3_1 C6_1 C7_1 1.6(9) . . . . ?
C4_1 C3_1 C6_1 C7_1 -179.8(5) . . . . ?
C8_1 C6_1 C7_1 C12_1 179.5(6) 2_575 . . . ?
C3_1 C6_1 C7_1 C12_1 -1.8(9) . . . . ?
C8_1 C6_1 C7_1 C8_1 0.5(10) 2_575 . . . ?
C3_1 C6_1 C7_1 C8_1 179.2(6) . . . . ?
C6_1 C7_1 C8_1 C9_1 -178.3(6) . . . . ?
C12_1 C7_1 C8_1 C9_1 2.7(9) . . . . ?
C6_1 C7_1 C8_1 C6_1 -0.5(10) . . . 2_575 ?
C12_1 C7_1 C8_1 C6_1 -179.5(6) . . . 2_575 ?
C6_1 C8_1 C9_1 C10_1 -179.8(6) 2_575 . . . ?
C7_1 C8_1 C9_1 C10_1 -2.0(9) . . . . ?
C6_1 C8_1 C9_1 C5_1 4.2(9) 2_575 . . 2_575 ?
C7_1 C8_1 C9_1 C5_1 -178.0(5) . . . 2_575 ?
C8_1 C9_1 C10_1 C11_1 1.8(10) . . . . ?
C5_1 C9_1 C10_1 C11_1 177.7(6) 2_575 . . . ?
C9_1 C10_1 C11_1 C12_1 -2.2(10) . . . . ?
C9_1 C10_1 C11_1 C14_1 179.4(6) . . . . ?
C2_1 C1_1 C12_1 C7_1 -0.1(9) . . . . ?
C13_1 C1_1 C12_1 C7_1 179.4(6) . . . . ?
C2_1 C1_1 C12_1 C11_1 -176.9(6) . . . . ?
C13_1 C1_1 C12_1 C11_1 2.6(9) . . . . ?
C6_1 C7_1 C12_1 C1_1 1.1(9) . . . . ?
C8_1 C7_1 C12_1 C1_1 -179.9(5) . . . . ?
C6_1 C7_1 C12_1 C11_1 178.0(6) . . . . ?
C8_1 C7_1 C12_1 C11_1 -3.0(9) . . . . ?
C10_1 C11_1 C12_1 C1_1 179.6(6) . . . . ?
C14_1 C11_1 C12_1 C1_1 -1.9(9) . . . . ?
C10_1 C11_1 C12_1 C7_1 2.8(9) . . . . ?
C14_1 C11_1 C12_1 C7_1 -178.8(6) . . . . ?
C14_1 N1_1 C13_1 O1_1 178.6(6) . . . . ?
C25_1 N1_1 C13_1 O1_1 -4.2(9) . . . . ?
C14_1 N1_1 C13_1 C1_1 -0.6(9) . . . . ?
C25_1 N1_1 C13_1 C1_1 176.6(6) . . . . ?
C2_1 C1_1 C13_1 O1_1 -1.0(10) . . . . ?
C12_1 C1_1 C13_1 O1_1 179.5(6) . . . . ?
C2_1 C1_1 C13_1 N1_1 178.2(5) . . . . ?
C12_1 C1_1 C13_1 N1_1 -1.4(8) . . . . ?
C13_1 N1_1 C14_1 O2_1 179.6(6) . . . . ?
C25_1 N1_1 C14_1 O2_1 2.5(9) . . . . ?
C13_1 N1_1 C14_1 C11_1 1.2(9) . . . . ?
C25_1 N1_1 C14_1 C11_1 -175.8(6) . . . . ?
C10_1 C11_1 C14_1 O2_1 0.2(10) . . . . ?
C12_1 C11_1 C14_1 O2_1 -178.3(6) . . . . ?
C10_1 C11_1 C14_1 N1_1 178.5(6) . . . . ?
C12_1 C11_1 C14_1 N1_1 0.0(9) . . . . ?
C5_1 C4_1 C15_1 C16_1 1.9(10) . . . . ?
C3_1 C4_1 C15_1 C16_1 -176.7(6) . . . . ?
C4_1 C15_1 C16_1 C17_1 178.9(6) . . . . ?
C15_1 C16_1 C17_1 C18_1 -177.7(6) . . . . ?
C16_1 C17_1 C18_1 C19_1 179.8(8) . . . . ?
C16_1 C17_1 C18_1 C19A_1 176(2) . . . . ?
C17_1 C18_1 C19_1 C20_1 -178.6(9) . . . . ?
C18_1 C19_1 C20_1 C21_1 178.1(12) . . . . ?
C19_1 C20_1 C21_1 C22_1 173.6(17) . . . . ?
C20_1 C21_1 C22_1 C23_1 177(2) . . . . ?
C21_1 C22_1 C23_1 C24_1 -76(3) . . . . ?
C14_1 N1_1 C25_1 C30_1 -103.0(7) . . . . ?
C13_1 N1_1 C25_1 C30_1 79.6(7) . . . . ?
C14_1 N1_1 C25_1 C26_1 75.4(7) . . . . ?
C13_1 N1_1 C25_1 C26_1 -102.0(6) . . . . ?
C30_1 C25_1 C26_1 C27_1 -1.6(8) . . . . ?
N1_1 C25_1 C26_1 C27_1 -179.9(4) . . . . ?
C30_1 C25_1 C26_1 C31A_1 -177.7(13) . . . . ?
N1_1 C25_1 C26_1 C31A_1 4.0(14) . . . . ?
C30_1 C25_1 C26_1 C31_1 -178.5(8) . . . . ?
N1_1 C25_1 C26_1 C31_1 3.2(10) . . . . ?
C25_1 C26_1 C27_1 C28_1 -1.3(8) . . . . ?
C31A_1 C26_1 C27_1 C28_1 174.9(12) . . . . ?
C31_1 C26_1 C27_1 C28_1 175.4(8) . . . . ?
C26_1 C27_1 C28_1 C29_1 3.3(10) . . . . ?
C27_1 C28_1 C29_1 C30_1 -2.4(10) . . . . ?
C26_1 C25_1 C30_1 C29_1 2.6(9) . . . . ?
N1_1 C25_1 C30_1 C29_1 -179.2(5) . . . . ?
C26_1 C25_1 C30_1 C41_1 -175.9(6) . . . . ?
N1_1 C25_1 C30_1 C41_1 2.3(9) . . . . ?
C28_1 C29_1 C30_1 C25_1 -0.5(9) . . . . ?
C28_1 C29_1 C30_1 C41_1 178.0(6) . . . . ?
C25_1 C26_1 C31_1 C32_1 74.7(11) . . . . ?
C27_1 C26_1 C31_1 C32_1 -101.9(10) . . . . ?
C25_1 C26_1 C31_1 C36_1 -102.5(9) . . . . ?
C27_1 C26_1 C31_1 C36_1 80.9(9) . . . . ?
C36_1 C31_1 C32_1 C33_1 0.0 . . . . ?
C26_1 C31_1 C32_1 C33_1 -177.1(11) . . . . ?
C31_1 C32_1 C33_1 C34_1 0.0 . . . . ?
C32_1 C33_1 C34_1 C35_1 0.0 . . . . ?
C32_1 C33_1 C34_1 C37_1 174.9(12) . . . . ?
C33_1 C34_1 C35_1 C36_1 0.0 . . . . ?
C37_1 C34_1 C35_1 C36_1 -175.2(12) . . . . ?
C34_1 C35_1 C36_1 C31_1 0.0 . . . . ?
C32_1 C31_1 C36_1 C35_1 0.0 . . . . ?
C26_1 C31_1 C36_1 C35_1 177.2(11) . . . . ?
C33_1 C34_1 C37_1 C39_1 -123(2) . . . . ?
C35_1 C34_1 C37_1 C39_1 52(2) . . . . ?
C33_1 C34_1 C37_1 C40_1 113.1(18) . . . . ?
C35_1 C34_1 C37_1 C40_1 -71.9(18) . . . . ?
C33_1 C34_1 C37_1 C38_1 -0.1(18) . . . . ?
C35_1 C34_1 C37_1 C38_1 174.9(13) . . . . ?
C25_1 C30_1 C41_1 C42_1 -127.1(7) . . . . ?
C29_1 C30_1 C41_1 C42_1 54.4(9) . . . . ?
C25_1 C30_1 C41_1 C46_1 55.5(9) . . . . ?
C29_1 C30_1 C41_1 C46_1 -123.0(6) . . . . ?
C46_1 C41_1 C42_1 C43_1 1.2(10) . . . . ?
C30_1 C41_1 C42_1 C43_1 -176.3(7) . . . . ?
C41_1 C42_1 C43_1 C44_1 -1.3(12) . . . . ?
C42_1 C43_1 C44_1 C45_1 1.4(11) . . . . ?
C42_1 C43_1 C44_1 C47A_1 -178(2) . . . . ?
C42_1 C43_1 C44_1 C47_1 179.5(10) . . . . ?
C43_1 C44_1 C45_1 C46_1 -1.5(10) . . . . ?
C47A_1 C44_1 C45_1 C46_1 178(2) . . . . ?
C47_1 C44_1 C45_1 C46_1 -179.6(10) . . . . ?
C44_1 C45_1 C46_1 C41_1 1.5(10) . . . . ?
C42_1 C41_1 C46_1 C45_1 -1.3(9) . . . . ?
C30_1 C41_1 C46_1 C45_1 176.3(6) . . . . ?
C43_1 C44_1 C47_1 C48_1 179.6(12) . . . . ?
C45_1 C44_1 C47_1 C48_1 -2.2(19) . . . . ?
C43_1 C44_1 C47_1 C50_1 -60.3(19) . . . . ?
C45_1 C44_1 C47_1 C50_1 117.9(13) . . . . ?
C43_1 C44_1 C47_1 C49_1 58.9(12) . . . . ?
C45_1 C44_1 C47_1 C49_1 -122.9(11) . . . . ?
C17_1 C18_1 C19A_1 C20A_1 -118(5) . . . . ?
C18_1 C19A_1 C20A_1 C21A_1 167(4) . . . . ?
C19A_1 C20A_1 C21A_1 C22A_1 116(6) . . . . ?
C20A_1 C21A_1 C22A_1 C23A_1 83(4) . . . . ?
C21A_1 C22A_1 C23A_1 C24A_1 86(4) . . . . ?
C25_1 C26_1 C31A_1 C32A_1 59.8(18) . . . . ?
C27_1 C26_1 C31A_1 C32A_1 -116.1(15) . . . . ?
C25_1 C26_1 C31A_1 C36A_1 -118.5(12) . . . . ?
C27_1 C26_1 C31A_1 C36A_1 65.6(14) . . . . ?
C36A_1 C31A_1 C32A_1 C33A_1 0.0 . . . . ?
C26_1 C31A_1 C32A_1 C33A_1 -178.4(17) . . . . ?
C31A_1 C32A_1 C33A_1 C34A_1 0.0 . . . . ?
C32A_1 C33A_1 C34A_1 C35A_1 0.0 . . . . ?
C32A_1 C33A_1 C34A_1 C37A_1 -179.6(19) . . . . ?
C33A_1 C34A_1 C35A_1 C36A_1 0.0 . . . . ?
C37A_1 C34A_1 C35A_1 C36A_1 179.6(18) . . . . ?
C34A_1 C35A_1 C36A_1 C31A_1 0.0 . . . . ?
C32A_1 C31A_1 C36A_1 C35A_1 0.0 . . . . ?
C26_1 C31A_1 C36A_1 C35A_1 178.3(19) . . . . ?
C35A_1 C34A_1 C37A_1 C39A_1 -113(3) . . . . ?
C33A_1 C34A_1 C37A_1 C39A_1 66(3) . . . . ?
C35A_1 C34A_1 C37A_1 C40A_1 11(3) . . . . ?
C33A_1 C34A_1 C37A_1 C40A_1 -170(3) . . . . ?
C35A_1 C34A_1 C37A_1 C38A_1 122(3) . . . . ?
C33A_1 C34A_1 C37A_1 C38A_1 -58(3) . . . . ?
C43_1 C44_1 C47A_1 C48A_1 120(3) . . . . ?
C45_1 C44_1 C47A_1 C48A_1 -59(4) . . . . ?
C43_1 C44_1 C47A_1 C50A_1 5(3) . . . . ?
C45_1 C44_1 C47A_1 C50A_1 -175(3) . . . . ?
C43_1 C44_1 C47A_1 C49A_1 -120(3) . . . . ?
C45_1 C44_1 C47A_1 C49A_1 60(3) . . . . ?
C12_2 C1_2 C2_2 C3_2 1.1(9) . . . . ?
C13_2 C1_2 C2_2 C3_2 179.0(6) . . . . ?
C1_2 C2_2 C3_2 C6_2 -0.9(9) . . . . ?
C1_2 C2_2 C3_2 C4_2 180.0(6) . . . . ?
C2_2 C3_2 C4_2 C5_2 -178.9(6) . . . . ?
C6_2 C3_2 C4_2 C5_2 1.9(8) . . . . ?
C2_2 C3_2 C4_2 C15_2 0.6(8) . . . . ?
C6_2 C3_2 C4_2 C15_2 -178.6(5) . . . . ?
C3_2 C4_2 C5_2 C9_2 -2.8(9) . . . 2_666 ?
C15_2 C4_2 C5_2 C9_2 177.7(5) . . . 2_666 ?
C2_2 C3_2 C6_2 C8_2 -179.8(5) . . . 2_666 ?
C4_2 C3_2 C6_2 C8_2 -0.6(8) . . . 2_666 ?
C2_2 C3_2 C6_2 C7_2 0.5(8) . . . . ?
C4_2 C3_2 C6_2 C7_2 179.7(5) . . . . ?
C8_2 C6_2 C7_2 C8_2 -0.2(8) 2_666 . . . ?
C3_2 C6_2 C7_2 C8_2 179.5(5) . . . . ?
C8_2 C6_2 C7_2 C12_2 179.9(5) 2_666 . . . ?
C3_2 C6_2 C7_2 C12_2 -0.4(8) . . . . ?
C6_2 C7_2 C8_2 C9_2 179.8(5) . . . . ?
C12_2 C7_2 C8_2 C9_2 -0.4(8) . . . . ?
C6_2 C7_2 C8_2 C6_2 0.2(8) . . . 2_666 ?
C12_2 C7_2 C8_2 C6_2 -179.9(5) . . . 2_666 ?
C6_2 C8_2 C9_2 C10_2 179.2(5) 2_666 . . . ?
C7_2 C8_2 C9_2 C10_2 -0.3(8) . . . . ?
C6_2 C8_2 C9_2 C5_2 0.8(8) 2_666 . . 2_666 ?
C7_2 C8_2 C9_2 C5_2 -178.8(5) . . . 2_666 ?
C8_2 C9_2 C10_2 C11_2 0.7(9) . . . . ?
C5_2 C9_2 C10_2 C11_2 179.1(5) 2_666 . . . ?
C9_2 C10_2 C11_2 C12_2 -0.3(9) . . . . ?
C9_2 C10_2 C11_2 C14_2 179.1(6) . . . . ?
C10_2 C11_2 C12_2 C1_2 179.7(5) . . . . ?
C14_2 C11_2 C12_2 C1_2 0.2(9) . . . . ?
C10_2 C11_2 C12_2 C7_2 -0.4(9) . . . . ?
C14_2 C11_2 C12_2 C7_2 -179.9(5) . . . . ?
C2_2 C1_2 C12_2 C11_2 179.1(5) . . . . ?
C13_2 C1_2 C12_2 C11_2 1.2(9) . . . . ?
C2_2 C1_2 C12_2 C7_2 -0.9(8) . . . . ?
C13_2 C1_2 C12_2 C7_2 -178.8(5) . . . . ?
C8_2 C7_2 C12_2 C11_2 0.8(8) . . . . ?
C6_2 C7_2 C12_2 C11_2 -179.4(5) . . . . ?
C8_2 C7_2 C12_2 C1_2 -179.3(5) . . . . ?
C6_2 C7_2 C12_2 C1_2 0.5(8) . . . . ?
C14_2 N1_2 C13_2 O1_2 178.4(6) . . . . ?
C25_2 N1_2 C13_2 O1_2 2.5(9) . . . . ?
C14_2 N1_2 C13_2 C1_2 0.0(9) . . . . ?
C25_2 N1_2 C13_2 C1_2 -175.9(6) . . . . ?
C2_2 C1_2 C13_2 O1_2 2.5(9) . . . . ?
C12_2 C1_2 C13_2 O1_2 -179.6(6) . . . . ?
C2_2 C1_2 C13_2 N1_2 -179.2(5) . . . . ?
C12_2 C1_2 C13_2 N1_2 -1.3(8) . . . . ?
C13_2 N1_2 C14_2 O2_2 -179.6(6) . . . . ?
C25_2 N1_2 C14_2 O2_2 -3.6(10) . . . . ?
C13_2 N1_2 C14_2 C11_2 1.3(9) . . . . ?
C25_2 N1_2 C14_2 C11_2 177.2(6) . . . . ?
C10_2 C11_2 C14_2 O2_2 0.0(10) . . . . ?
C12_2 C11_2 C14_2 O2_2 179.5(6) . . . . ?
C10_2 C11_2 C14_2 N1_2 179.1(5) . . . . ?
C12_2 C11_2 C14_2 N1_2 -1.4(9) . . . . ?
C5_2 C4_2 C15_2 C16_2 -4.8(8) . . . . ?
C3_2 C4_2 C15_2 C16_2 175.7(5) . . . . ?
C4_2 C15_2 C16_2 C17_2 180.0(5) . . . . ?
C15_2 C16_2 C17_2 C18_2 179.8(5) . . . . ?
C16_2 C17_2 C18_2 C19_2 -176.8(5) . . . . ?
C17_2 C18_2 C19_2 C20_2 179.2(6) . . . . ?
C18_2 C19_2 C20_2 C21_2 176.8(6) . . . . ?
C19_2 C20_2 C21_2 C22_2 177.2(6) . . . . ?
C20_2 C21_2 C22_2 C23_2 179.3(7) . . . . ?
C21_2 C22_2 C23_2 C24_2 -178.0(7) . . . . ?
C14_2 N1_2 C25_2 C30_2 -75.5(7) . . . . ?
C13_2 N1_2 C25_2 C30_2 100.7(7) . . . . ?
C14_2 N1_2 C25_2 C26_2 105.7(6) . . . . ?
C13_2 N1_2 C25_2 C26_2 -78.1(7) . . . . ?
C30_2 C25_2 C26_2 C27_2 -1.0(8) . . . . ?
N1_2 C25_2 C26_2 C27_2 177.7(4) . . . . ?
C30_2 C25_2 C26_2 C31_2 176.2(5) . . . . ?
N1_2 C25_2 C26_2 C31_2 -5.1(8) . . . . ?
C25_2 C26_2 C27_2 C28_2 1.0(8) . . . . ?
C31_2 C26_2 C27_2 C28_2 -176.3(5) . . . . ?
C26_2 C27_2 C28_2 C29_2 0.6(9) . . . . ?
C27_2 C28_2 C29_2 C30_2 -2.1(9) . . . . ?
C26_2 C25_2 C30_2 C29_2 -0.4(8) . . . . ?
N1_2 C25_2 C30_2 C29_2 -179.2(5) . . . . ?
C26_2 C25_2 C30_2 C41A_2 -176.8(13) . . . . ?
N1_2 C25_2 C30_2 C41A_2 4.5(14) . . . . ?
C26_2 C25_2 C30_2 C41_2 176.9(6) . . . . ?
N1_2 C25_2 C30_2 C41_2 -1.8(9) . . . . ?
C28_2 C29_2 C30_2 C25_2 2.0(8) . . . . ?
C28_2 C29_2 C30_2 C41A_2 178.0(14) . . . . ?
C28_2 C29_2 C30_2 C41_2 -175.6(6) . . . . ?
C25_2 C26_2 C31_2 C36_2 131.1(6) . . . . ?
C27_2 C26_2 C31_2 C36_2 -51.7(8) . . . . ?
C25_2 C26_2 C31_2 C32_2 -55.7(8) . . . . ?
C27_2 C26_2 C31_2 C32_2 121.4(6) . . . . ?
C36_2 C31_2 C32_2 C33_2 2.1(8) . . . . ?
C26_2 C31_2 C32_2 C33_2 -171.2(5) . . . . ?
C31_2 C32_2 C33_2 C34_2 -1.5(9) . . . . ?
C32_2 C33_2 C34_2 C35_2 0.2(9) . . . . ?
C32_2 C33_2 C34_2 C37_2 178.3(6) . . . . ?
C33_2 C34_2 C35_2 C36_2 0.4(10) . . . . ?
C37_2 C34_2 C35_2 C36_2 -177.6(6) . . . . ?
C32_2 C31_2 C36_2 C35_2 -1.5(9) . . . . ?
C26_2 C31_2 C36_2 C35_2 171.8(6) . . . . ?
C34_2 C35_2 C36_2 C31_2 0.2(10) . . . . ?
C33_2 C34_2 C37_2 C40_2 -171.5(7) . . . . ?
C35_2 C34_2 C37_2 C40_2 6.5(10) . . . . ?
C33_2 C34_2 C37_2 C38_2 61.2(9) . . . . ?
C35_2 C34_2 C37_2 C38_2 -120.8(8) . . . . ?
C33_2 C34_2 C37_2 C39_2 -55.2(9) . . . . ?
C35_2 C34_2 C37_2 C39_2 122.8(8) . . . . ?
C25_2 C30_2 C41_2 C42_2 -62.3(8) . . . . ?
C29_2 C30_2 C41_2 C42_2 115.1(6) . . . . ?
C25_2 C30_2 C41_2 C46_2 118.9(7) . . . . ?
C29_2 C30_2 C41_2 C46_2 -63.6(8) . . . . ?
C46_2 C41_2 C42_2 C43_2 0.0 . . . . ?
C30_2 C41_2 C42_2 C43_2 -178.7(8) . . . . ?
C41_2 C42_2 C43_2 C44_2 0.0 . . . . ?
C42_2 C43_2 C44_2 C45_2 0.0 . . . . ?
C42_2 C43_2 C44_2 C47_2 175.3(11) . . . . ?
C43_2 C44_2 C45_2 C46_2 0.0 . . . . ?
C47_2 C44_2 C45_2 C46_2 -175.0(12) . . . . ?
C44_2 C45_2 C46_2 C41_2 0.0 . . . . ?
C42_2 C41_2 C46_2 C45_2 0.0 . . . . ?
C30_2 C41_2 C46_2 C45_2 178.7(8) . . . . ?
C45_2 C44_2 C47_2 C49_2 -170.9(12) . . . . ?
C43_2 C44_2 C47_2 C49_2 14.0(18) . . . . ?
C45_2 C44_2 C47_2 C50_2 -42.0(14) . . . . ?
C43_2 C44_2 C47_2 C50_2 142.9(11) . . . . ?
C45_2 C44_2 C47_2 C48_2 68.3(14) . . . . ?
C43_2 C44_2 C47_2 C48_2 -106.8(12) . . . . ?
C25_2 C30_2 C41A_2 C42A_2 -69.6(18) . . . . ?
C29_2 C30_2 C41A_2 C42A_2 114.3(18) . . . . ?
C25_2 C30_2 C41A_2 C46A_2 110.1(11) . . . . ?
C29_2 C30_2 C41A_2 C46A_2 -66.0(15) . . . . ?
C46A_2 C41A_2 C42A_2 C43A_2 0.0 . . . . ?
C30_2 C41A_2 C42A_2 C43A_2 180(2) . . . . ?
C41A_2 C42A_2 C43A_2 C44A_2 0.0 . . . . ?
C42A_2 C43A_2 C44A_2 C45A_2 0.0 . . . . ?
C42A_2 C43A_2 C44A_2 C47A_2 -176.6(16) . . . . ?
C43A_2 C44A_2 C45A_2 C46A_2 0.0 . . . . ?
C47A_2 C44A_2 C45A_2 C46A_2 176.4(17) . . . . ?
C44A_2 C45A_2 C46A_2 C41A_2 0.0 . . . . ?
C42A_2 C41A_2 C46A_2 C45A_2 0.0 . . . . ?
C30_2 C41A_2 C46A_2 C45A_2 -179.8(16) . . . . ?
C43A_2 C44A_2 C47A_2 C49A_2 74(2) . . . . ?
C45A_2 C44A_2 C47A_2 C49A_2 -103(2) . . . . ?
C43A_2 C44A_2 C47A_2 C50A_2 -165(2) . . . . ?
C45A_2 C44A_2 C47A_2 C50A_2 18(2) . . . . ?
C43A_2 C44A_2 C47A_2 C48A_2 -46(2) . . . . ?
C45A_2 C44A_2 C47A_2 C48A_2 137(2) . . . . ?
